data_7038690
loop_
_publ_author_name
'Li, Yan'
'Blacque, Olivier'
'Fox, Thomas'
'Luber, Sandra'
'Polit, Walther'
'Winter, Rainer F.'
'Venkatesan, Koushik'
'Berke, Heinz'

_publ_section_title
;
 Electronic communication in phosphine substituted bridged dirhenium
 complexes - clarifying ambiguities raised by the redox non-innocence of
 the C4H2- and C4-bridges.
;
_journal_issue 13
_journal_name_full 'Dalton transactions (Cambridge, England : 2003)'
_journal_page_first 5783
_journal_page_last 5799
_journal_paper_doi 10.1039/c5dt04768d
_journal_volume 45
_journal_year 2016
_chemical_formula_moiety 'C19 H48 P4 Re Si, F6 P'
_chemical_formula_sum 'C19 H48 F6 P5 Re Si'
_chemical_formula_weight 759.72
_space_group_IT_number 19
_symmetry_cell_setting orthorhombic
_symmetry_space_group_name_Hall 'P 2ac 2ab'
_symmetry_space_group_name_H-M 'P 21 21 21'
_atom_sites_solution_hydrogens geom
_atom_sites_solution_primary direct
_atom_sites_solution_secondary difmap
_audit_creation_method SHELXL-97
_audit_update_record
;
2015-08-05 deposited with the CCDC.
2016-02-18 downloaded from the CCDC.
;
_cell_angle_alpha 90.00
_cell_angle_beta 90.00
_cell_angle_gamma 90.00
_cell_formula_units_Z 16
_cell_length_a 19.4556(3)
_cell_length_b 19.8765(2)
_cell_length_c 33.6182(5)
_cell_measurement_reflns_used 28143
_cell_measurement_temperature 183(2)
_cell_measurement_theta_max 30.8792
_cell_measurement_theta_min 2.2961
_cell_volume 13000.5(3)
_computing_cell_refinement
;
CrysAlisPro, version 1.171.33.55
;
_computing_data_collection
;
CrysAlisPro, version 1.171.33.55 (Oxford Diffraction, 2010)
;
_computing_data_reduction
;
CrysAlisPro, version 1.171.33.55
;
_computing_molecular_graphics
;
<i>ORTEP-3 for Windows</i> (Farrugia, 1997) and/or <i>Mercury</i> (Macrae et
al.,
2006)
;
_computing_publication_material
; 
<i>WinGX</i> (Farrugia, 1999), <i>PLATON for Windows</i> (Spek, 2003) and
<i>publCIF</i> (Westrip, 2010)
;
_computing_structure_refinement ' SHELXL97 (Sheldrick, 2008)'
_computing_structure_solution ' SHELXS97 (Sheldrick, 2008) '
_diffrn_ambient_temperature 183(2)
_diffrn_detector_area_resol_mean 10.4498
_diffrn_measured_fraction_theta_full 0.998
_diffrn_measured_fraction_theta_max 0.998
_diffrn_measurement_device_type
; Oxford Diffraction (2007). Oxford Diffraction Ltd., 
Xcalibur CCD system
;
_diffrn_measurement_method 'omega scans'
_diffrn_radiation_monochromator graphite
_diffrn_radiation_source 'Enhance (Mo) X-ray Source'
_diffrn_radiation_type MoK\a
_diffrn_radiation_wavelength 0.71073
_diffrn_reflns_av_R_equivalents 0.0525
_diffrn_reflns_av_sigmaI/netI 0.0852
_diffrn_reflns_limit_h_max 23
_diffrn_reflns_limit_h_min -20
_diffrn_reflns_limit_k_max 24
_diffrn_reflns_limit_k_min -21
_diffrn_reflns_limit_l_max 40
_diffrn_reflns_limit_l_min -30
_diffrn_reflns_number 67596
_diffrn_reflns_theta_full 25.68
_diffrn_reflns_theta_max 25.68
_diffrn_reflns_theta_min 2.30
_diffrn_standards_decay_% 0
_diffrn_standards_interval_count 50
_diffrn_standards_interval_time 90
_diffrn_standards_number 2
_exptl_absorpt_coefficient_mu 4.064
_exptl_absorpt_correction_T_max 0.668
_exptl_absorpt_correction_T_min 0.496
_exptl_absorpt_correction_type analytical
_exptl_absorpt_process_details
;
R.C. Clark and J.S. Reid, Acta Cryst. 1995, A51, 887-897
implemented in the CrysAlis Software system, Oxford Diffraction Ltd.,
Version 1.171.32.
;
_exptl_crystal_colour 'pale yellow'
_exptl_crystal_density_diffrn 1.553
_exptl_crystal_density_method 'not measured'
_exptl_crystal_description block
_exptl_crystal_F_000 6080
_exptl_crystal_recrystallization_method 'Re-crystallisation from solvent: '
_exptl_crystal_size_max 0.34
_exptl_crystal_size_mid 0.19
_exptl_crystal_size_min 0.13
_refine_diff_density_max 3.772
_refine_diff_density_min -1.118
_refine_diff_density_rms 0.129
_refine_ls_abs_structure_details 'Flack (1983). Acta Cryst. A39, 876-881. 11080 Friedel pairs'
_refine_ls_abs_structure_Flack -0.004(5)
_refine_ls_extinction_method none
_refine_ls_goodness_of_fit_ref 0.942
_refine_ls_hydrogen_treatment constr
_refine_ls_matrix_type full
_refine_ls_number_parameters 1218
_refine_ls_number_reflns 24378
_refine_ls_number_restraints 168
_refine_ls_restrained_S_all 0.944
_refine_ls_R_factor_all 0.0615
_refine_ls_R_factor_gt 0.0414
_refine_ls_shift/su_max 0.002
_refine_ls_shift/su_mean 0.000
_refine_ls_structure_factor_coef Fsqd
_refine_ls_weighting_details 'w=1/[\s^2^(Fo^2^)+(0.0439P)^2^] where P=(Fo^2^+2Fc^2^)/3'
_refine_ls_weighting_scheme calc
_refine_ls_wR_factor_gt 0.0840
_refine_ls_wR_factor_ref 0.0872
_reflns_number_gt 18180
_reflns_number_total 24378
_reflns_threshold_expression >2sigma(I)
_cod_data_source_file c5dt04768d2.cif
_cod_data_source_block 2_ccdc859304
_cod_depositor_comments 'Adding full bibliography for 7038690--7038695.cif.'
_cod_database_code 7038690
_publcif_datablock.id {17f02b9b-62b3-4a09-8b5a-0bdb448b5f25}

loop_
_symmetry_equiv_pos_as_xyz
'x, y, z'
'-x+1/2, -y, z+1/2'
'-x, y+1/2, -z+1/2'
'x+1/2, -y+1/2, -z'

loop_
_atom_site_label
_atom_site_type_symbol
_atom_site_fract_x
_atom_site_fract_y
_atom_site_fract_z
_atom_site_U_iso_or_equiv
_atom_site_adp_type
_atom_site_occupancy
_atom_site_symmetry_multiplicity
_atom_site_calc_flag
_atom_site_refinement_flags
_atom_site_disorder_assembly
_atom_site_disorder_group
Re1 Re 0.251377(18) 0.759076(16) 0.064206(9) 0.03459(8) Uani 1 1 d DU A .
P1 P 0.24252(14) 0.79945(12) -0.00374(7) 0.0501(6) Uani 1 1 d . . .
P2 P 0.16152(12) 0.67760(12) 0.05310(7) 0.0433(6) Uani 1 1 d . . .
P3 P 0.25192(13) 0.73344(11) 0.13469(6) 0.0448(6) Uani 1 1 d . . .
P4 P 0.36848(13) 0.80314(13) 0.06922(8) 0.0533(7) Uani 1 1 d . . .
Si1 Si 0.40929(17) 0.57299(15) 0.01041(10) 0.0751(9) Uani 1 1 d DU . .
C1 C 0.3105(4) 0.6713(4) 0.0476(2) 0.0406(18) Uani 1 1 d DU . .
C2 C 0.3472(5) 0.6282(5) 0.0347(3) 0.060(2) Uani 1 1 d DU A .
C3A C 0.4866(8) 0.5881(12) 0.0419(7) 0.0742(12) Uani 0.456(16) 1 d PDU A 1
H3A1 H 0.5240 0.5610 0.0323 0.111 Uiso 0.456(16) 1 calc PR A 1
H3A2 H 0.4765 0.5763 0.0689 0.111 Uiso 0.456(16) 1 calc PR A 1
H3A3 H 0.4992 0.6347 0.0405 0.111 Uiso 0.456(16) 1 calc PR A 1
C4A C 0.3879(12) 0.4830(5) 0.0016(8) 0.0742(12) Uani 0.456(16) 1 d PDU A 1
H4A1 H 0.4258 0.4611 -0.0112 0.111 Uiso 0.456(16) 1 calc PR A 1
H4A2 H 0.3479 0.4800 -0.0150 0.111 Uiso 0.456(16) 1 calc PR A 1
H4A3 H 0.3788 0.4613 0.0266 0.111 Uiso 0.456(16) 1 calc PR A 1
C5A C 0.4341(13) 0.6027(12) -0.0401(4) 0.0742(12) Uani 0.456(16) 1 d PDU A 1
H5A1 H 0.4660 0.5715 -0.0517 0.111 Uiso 0.456(16) 1 calc PR A 1
H5A2 H 0.4554 0.6462 -0.0381 0.111 Uiso 0.456(16) 1 calc PR A 1
H5A3 H 0.3939 0.6058 -0.0565 0.111 Uiso 0.456(16) 1 calc PR A 1
C3B C 0.4987(5) 0.6027(10) 0.0190(7) 0.0741(12) Uani 0.544(16) 1 d PDU A 2
H3B1 H 0.5303 0.5729 0.0060 0.111 Uiso 0.544(16) 1 calc PR A 2
H3B2 H 0.5080 0.6033 0.0470 0.111 Uiso 0.544(16) 1 calc PR A 2
H3B3 H 0.5038 0.6473 0.0084 0.111 Uiso 0.544(16) 1 calc PR A 2
C4B C 0.3949(11) 0.4845(5) 0.0266(7) 0.0741(12) Uani 0.544(16) 1 d PDU A 2
H4B1 H 0.4277 0.4557 0.0138 0.111 Uiso 0.544(16) 1 calc PR A 2
H4B2 H 0.3492 0.4708 0.0193 0.111 Uiso 0.544(16) 1 calc PR A 2
H4B3 H 0.4002 0.4815 0.0549 0.111 Uiso 0.544(16) 1 calc PR A 2
C5B C 0.3952(12) 0.5837(10) -0.0440(3) 0.0741(12) Uani 0.544(16) 1 d PDU A 2
H5B1 H 0.4269 0.5558 -0.0583 0.111 Uiso 0.544(16) 1 calc PR A 2
H5B2 H 0.4025 0.6299 -0.0511 0.111 Uiso 0.544(16) 1 calc PR A 2
H5B3 H 0.3490 0.5710 -0.0505 0.111 Uiso 0.544(16) 1 calc PR A 2
C6 C 0.1986(4) 0.8338(4) 0.0776(2) 0.034(2) Uani 1 1 d . . .
C7 C 0.1532(6) 0.8882(5) 0.0853(4) 0.086(4) Uani 1 1 d . A .
H7A H 0.1090 0.8786 0.0739 0.129 Uiso 1 1 calc R . .
H7B H 0.1714 0.9286 0.0738 0.129 Uiso 1 1 calc R . .
H7C H 0.1484 0.8940 0.1135 0.129 Uiso 1 1 calc R . .
C8 C 0.2715(5) 0.8849(4) -0.0108(3) 0.063(3) Uani 1 1 d . . .
H8A H 0.2415 0.9151 0.0032 0.094 Uiso 1 1 calc R . .
H8B H 0.2710 0.8956 -0.0387 0.094 Uiso 1 1 calc R . .
H8C H 0.3175 0.8895 -0.0008 0.094 Uiso 1 1 calc R . .
C9 C 0.2822(6) 0.7535(6) -0.0448(3) 0.071(3) Uani 1 1 d . . .
H9A H 0.2799 0.7802 -0.0685 0.106 Uiso 1 1 calc R . .
H9B H 0.2582 0.7119 -0.0489 0.106 Uiso 1 1 calc R . .
H9C H 0.3294 0.7443 -0.0385 0.106 Uiso 1 1 calc R . .
C10 C 0.1526(5) 0.8115(6) -0.0211(3) 0.069(3) Uani 1 1 d . . .
H10A H 0.1526 0.8373 -0.0452 0.104 Uiso 1 1 calc R . .
H10B H 0.1268 0.8349 -0.0011 0.104 Uiso 1 1 calc R . .
H10C H 0.1318 0.7684 -0.0260 0.104 Uiso 1 1 calc R . .
C11 C 0.1621(5) 0.6020(4) 0.0837(3) 0.069(3) Uani 1 1 d . . .
H11A H 0.1541 0.6140 0.1109 0.103 Uiso 1 1 calc R . .
H11B H 0.2060 0.5802 0.0814 0.103 Uiso 1 1 calc R . .
H11C H 0.1267 0.5720 0.0748 0.103 Uiso 1 1 calc R . .
C12 C 0.1575(5) 0.6376(5) 0.0043(3) 0.069(3) Uani 1 1 d . . .
H12A H 0.1281 0.5989 0.0056 0.104 Uiso 1 1 calc R . .
H12B H 0.2029 0.6240 -0.0036 0.104 Uiso 1 1 calc R . .
H12C H 0.1396 0.6690 -0.0148 0.104 Uiso 1 1 calc R . .
C13 C 0.0753(5) 0.7081(5) 0.0595(3) 0.067(3) Uani 1 1 d . . .
H13A H 0.0434 0.6721 0.0547 0.101 Uiso 1 1 calc R . .
H13B H 0.0669 0.7440 0.0411 0.101 Uiso 1 1 calc R . .
H13C H 0.0696 0.7243 0.0862 0.101 Uiso 1 1 calc R . .
C14 C 0.2958(5) 0.6577(5) 0.1526(3) 0.059(3) Uani 1 1 d . . .
H14A H 0.3430 0.6587 0.1443 0.089 Uiso 1 1 calc R . .
H14B H 0.2738 0.6186 0.1418 0.089 Uiso 1 1 calc R . .
H14C H 0.2936 0.6562 0.1811 0.089 Uiso 1 1 calc R . .
C15 C 0.2876(6) 0.7996(5) 0.1664(3) 0.073(3) Uani 1 1 d . . .
H15A H 0.2796 0.7885 0.1938 0.110 Uiso 1 1 calc R . .
H15B H 0.2657 0.8416 0.1603 0.110 Uiso 1 1 calc R . .
H15C H 0.3361 0.8033 0.1617 0.110 Uiso 1 1 calc R . .
C16 C 0.1692(5) 0.7273(5) 0.1581(3) 0.062(3) Uani 1 1 d . . .
H16A H 0.1751 0.7180 0.1859 0.093 Uiso 1 1 calc R . .
H16B H 0.1434 0.6916 0.1460 0.093 Uiso 1 1 calc R . .
H16C H 0.1449 0.7690 0.1549 0.093 Uiso 1 1 calc R . .
C17 C 0.4231(5) 0.7999(5) 0.0240(3) 0.070(3) Uani 1 1 d . . .
H17A H 0.4667 0.8205 0.0295 0.105 Uiso 1 1 calc R . .
H17B H 0.4008 0.8236 0.0027 0.105 Uiso 1 1 calc R . .
H17C H 0.4301 0.7538 0.0163 0.105 Uiso 1 1 calc R . .
C18 C 0.4251(5) 0.7559(6) 0.1015(3) 0.077(3) Uani 1 1 d . . .
H18A H 0.4715 0.7710 0.0978 0.116 Uiso 1 1 calc R . .
H18B H 0.4220 0.7089 0.0952 0.116 Uiso 1 1 calc R . .
H18C H 0.4118 0.7629 0.1287 0.116 Uiso 1 1 calc R . .
C19 C 0.3780(6) 0.8885(5) 0.0845(4) 0.084(4) Uani 1 1 d . . .
H19A H 0.3590 0.8941 0.1106 0.126 Uiso 1 1 calc R . .
H19B H 0.3541 0.9173 0.0661 0.126 Uiso 1 1 calc R . .
H19C H 0.4258 0.9002 0.0848 0.126 Uiso 1 1 calc R . .
Re2 Re 0.083628(19) 0.336663(16) -0.017432(9) 0.03528(9) Uani 1 1 d . . .
P5 P 0.01490(13) 0.27763(13) -0.06646(8) 0.0510(6) Uani 1 1 d . . .
P6 P -0.00206(15) 0.31511(15) 0.03315(8) 0.0615(8) Uani 1 1 d . . .
P7 P 0.17221(14) 0.34631(12) 0.03301(7) 0.0493(7) Uani 1 1 d . . .
P8 P 0.16234(13) 0.37481(12) -0.06827(8) 0.0493(6) Uani 1 1 d . . .
Si2 Si 0.19315(15) 0.09873(14) -0.02215(10) 0.0603(8) Uani 1 1 d . . .
C20 C 0.1256(5) 0.2365(4) -0.0163(2) 0.043(2) Uani 1 1 d . . .
C21 C 0.1517(5) 0.1812(5) -0.0164(3) 0.054(3) Uani 1 1 d . . .
C22 C 0.1251(6) 0.0345(5) -0.0229(4) 0.094(4) Uani 1 1 d . . .
H22A H 0.1073 0.0285 0.0035 0.141 Uiso 1 1 calc R . .
H22B H 0.1438 -0.0073 -0.0323 0.141 Uiso 1 1 calc R . .
H22C H 0.0888 0.0487 -0.0403 0.141 Uiso 1 1 calc R . .
C23 C 0.2427(6) 0.0978(6) -0.0690(3) 0.087(4) Uani 1 1 d . . .
H23A H 0.2116 0.0961 -0.0912 0.131 Uiso 1 1 calc R . .
H23B H 0.2720 0.0590 -0.0695 0.131 Uiso 1 1 calc R . .
H23C H 0.2702 0.1378 -0.0707 0.131 Uiso 1 1 calc R . .
C24 C 0.2500(6) 0.0808(5) 0.0213(3) 0.090(4) Uani 1 1 d . . .
H24A H 0.2957 0.0962 0.0156 0.135 Uiso 1 1 calc R . .
H24B H 0.2508 0.0332 0.0262 0.135 Uiso 1 1 calc R . .
H24C H 0.2327 0.1037 0.0443 0.135 Uiso 1 1 calc R . .
C25 C 0.0439(5) 0.4196(4) -0.0181(3) 0.050(2) Uani 1 1 d . . .
C26 C 0.0154(6) 0.4854(5) -0.0186(3) 0.075(3) Uani 1 1 d . . .
H26A H 0.0440 0.5145 -0.0342 0.113 Uiso 1 1 calc R . .
H26B H 0.0128 0.5023 0.0081 0.113 Uiso 1 1 calc R . .
H26C H -0.0299 0.4839 -0.0299 0.113 Uiso 1 1 calc R . .
C27 C 0.0588(5) 0.2397(5) -0.1077(3) 0.069(3) Uani 1 1 d . . .
H27A H 0.0869 0.2033 -0.0983 0.103 Uiso 1 1 calc R . .
H27B H 0.0873 0.2726 -0.1205 0.103 Uiso 1 1 calc R . .
H27C H 0.0257 0.2228 -0.1264 0.103 Uiso 1 1 calc R . .
C28 C -0.0293(7) 0.2047(6) -0.0498(3) 0.095(4) Uani 1 1 d . . .
H28A H -0.0454 0.1796 -0.0723 0.142 Uiso 1 1 calc R . .
H28B H -0.0677 0.2178 -0.0336 0.142 Uiso 1 1 calc R . .
H28C H 0.0014 0.1772 -0.0344 0.142 Uiso 1 1 calc R . .
C29 C -0.0502(5) 0.3292(6) -0.0912(3) 0.075(3) Uani 1 1 d . . .
H29A H -0.0723 0.3031 -0.1116 0.113 Uiso 1 1 calc R . .
H29B H -0.0286 0.3678 -0.1030 0.113 Uiso 1 1 calc R . .
H29C H -0.0837 0.3436 -0.0721 0.113 Uiso 1 1 calc R . .
C30 C -0.0925(5) 0.3336(7) 0.0182(4) 0.106(5) Uani 1 1 d . . .
H30A H -0.1053 0.3049 -0.0036 0.159 Uiso 1 1 calc R . .
H30B H -0.0962 0.3798 0.0102 0.159 Uiso 1 1 calc R . .
H30C H -0.1226 0.3255 0.0403 0.159 Uiso 1 1 calc R . .
C31 C -0.0072(7) 0.2309(5) 0.0546(3) 0.092(4) Uani 1 1 d . . .
H31A H -0.0366 0.2318 0.0775 0.138 Uiso 1 1 calc R . .
H31B H 0.0380 0.2164 0.0623 0.138 Uiso 1 1 calc R . .
H31C H -0.0256 0.2003 0.0353 0.138 Uiso 1 1 calc R . .
C32 C 0.0001(7) 0.3708(6) 0.0781(3) 0.105(5) Uani 1 1 d . . .
H32A H -0.0327 0.3550 0.0973 0.157 Uiso 1 1 calc R . .
H32B H -0.0112 0.4161 0.0705 0.157 Uiso 1 1 calc R . .
H32C H 0.0453 0.3700 0.0896 0.157 Uiso 1 1 calc R . .
C33 C 0.1827(6) 0.4285(5) 0.0571(3) 0.090(4) Uani 1 1 d . . .
H33A H 0.1394 0.4430 0.0677 0.134 Uiso 1 1 calc R . .
H33B H 0.1986 0.4607 0.0379 0.134 Uiso 1 1 calc R . .
H33C H 0.2156 0.4249 0.0782 0.134 Uiso 1 1 calc R . .
C34 C 0.1673(6) 0.2883(5) 0.0744(3) 0.069(3) Uani 1 1 d . . .
H34A H 0.2066 0.2944 0.0913 0.104 Uiso 1 1 calc R . .
H34B H 0.1666 0.2430 0.0646 0.104 Uiso 1 1 calc R . .
H34C H 0.1261 0.2968 0.0893 0.104 Uiso 1 1 calc R . .
C35 C 0.2623(5) 0.3263(5) 0.0181(3) 0.079(4) Uani 1 1 d . . .
H35A H 0.2919 0.3301 0.0408 0.118 Uiso 1 1 calc R . .
H35B H 0.2770 0.3573 -0.0021 0.118 Uiso 1 1 calc R . .
H35C H 0.2643 0.2812 0.0079 0.118 Uiso 1 1 calc R . .
C36 C 0.2126(5) 0.4486(5) -0.0571(3) 0.065(3) Uani 1 1 d . . .
H36A H 0.2348 0.4643 -0.0808 0.098 Uiso 1 1 calc R . .
H36B H 0.2467 0.4377 -0.0375 0.098 Uiso 1 1 calc R . .
H36C H 0.1831 0.4833 -0.0469 0.098 Uiso 1 1 calc R . .
C37 C 0.2267(5) 0.3177(5) -0.0875(3) 0.064(3) Uani 1 1 d . . .
H37A H 0.2046 0.2823 -0.1021 0.096 Uiso 1 1 calc R . .
H37B H 0.2523 0.2989 -0.0658 0.096 Uiso 1 1 calc R . .
H37C H 0.2572 0.3418 -0.1048 0.096 Uiso 1 1 calc R . .
C38 C 0.1233(5) 0.4093(5) -0.1134(3) 0.066(3) Uani 1 1 d . . .
H38A H 0.0964 0.4481 -0.1067 0.099 Uiso 1 1 calc R . .
H38B H 0.0943 0.3759 -0.1254 0.099 Uiso 1 1 calc R . .
H38C H 0.1588 0.4219 -0.1318 0.099 Uiso 1 1 calc R . .
Re3 Re -0.077807(17) 0.899713(15) 0.239375(9) 0.03009(8) Uani 1 1 d U . .
Si3 Si -0.02034(16) 1.07418(15) 0.13048(9) 0.0602(8) Uani 1 1 d U B .
C39 C -0.0375(5) 0.9660(4) 0.1899(3) 0.047(2) Uani 1 1 d U B .
C40 C -0.0262(5) 1.0032(5) 0.1676(3) 0.058(2) Uani 1 1 d U . .
C41 C 0.0481(6) 1.0571(7) 0.0925(3) 0.099(4) Uani 1 1 d . . .
H41A H 0.0925 1.0624 0.1045 0.149 Uiso 1 1 calc R B .
H41B H 0.0434 1.0881 0.0708 0.149 Uiso 1 1 calc R . .
H41C H 0.0433 1.0119 0.0828 0.149 Uiso 1 1 calc R . .
C42 C -0.0014(8) 1.1565(6) 0.1554(4) 0.124(6) Uani 1 1 d . . .
H42A H -0.0434 1.1755 0.1653 0.185 Uiso 1 1 calc R B .
H42B H 0.0190 1.1867 0.1365 0.185 Uiso 1 1 calc R . .
H42C H 0.0298 1.1493 0.1770 0.185 Uiso 1 1 calc R . .
C43 C -0.1037(6) 1.0838(7) 0.1044(4) 0.103(5) Uani 1 1 d . . .
H43A H -0.1220 1.0402 0.0982 0.154 Uiso 1 1 calc R B .
H43B H -0.0970 1.1088 0.0803 0.154 Uiso 1 1 calc R . .
H43C H -0.1354 1.1075 0.1213 0.154 Uiso 1 1 calc R . .
C44 C -0.1097(4) 0.8478(5) 0.2792(3) 0.051(2) Uani 1 1 d . B .
C45 C -0.1307(6) 0.8068(7) 0.3133(4) 0.121(6) Uani 1 1 d . . .
H45A H -0.0929 0.7792 0.3216 0.181 Uiso 1 1 calc R B .
H45B H -0.1687 0.7786 0.3058 0.181 Uiso 1 1 calc R . .
H45C H -0.1443 0.8356 0.3348 0.181 Uiso 1 1 calc R . .
P9A P -0.0904(3) 0.8224(3) 0.18426(15) 0.0522(15) Uani 0.569(4) 1 d PD B 1
P10A P 0.0362(2) 0.8539(3) 0.25428(13) 0.0428(12) Uani 0.569(4) 1 d PD B 1
P11A P -0.0476(3) 1.0033(2) 0.27498(15) 0.0578(16) Uani 0.569(4) 1 d PD B 1
P12A P -0.1938(2) 0.9394(2) 0.23169(15) 0.0482(13) Uani 0.569(4) 1 d PD B 1
C46A C -0.0215(13) 0.8042(15) 0.1496(7) 0.070(5) Uiso 0.569(4) 1 d PD B 1
H46A H 0.0187 0.7907 0.1641 0.104 Uiso 0.569(4) 1 calc PR B 1
H46B H -0.0114 0.8438 0.1343 0.104 Uiso 0.569(4) 1 calc PR B 1
H46C H -0.0354 0.7686 0.1321 0.104 Uiso 0.569(4) 1 calc PR B 1
C47A C -0.1198(10) 0.7404(6) 0.2011(5) 0.058(4) Uiso 0.569(4) 1 d PD B 1
H47A H -0.1599 0.7459 0.2174 0.087 Uiso 0.569(4) 1 calc PR B 1
H47B H -0.0841 0.7191 0.2163 0.087 Uiso 0.569(4) 1 calc PR B 1
H47C H -0.1310 0.7130 0.1785 0.087 Uiso 0.569(4) 1 calc PR B 1
C48A C -0.1485(9) 0.8473(10) 0.1445(5) 0.084(6) Uiso 0.569(4) 1 d PD B 1
H48A H -0.1937 0.8542 0.1552 0.127 Uiso 0.569(4) 1 calc PR B 1
H48B H -0.1501 0.8126 0.1247 0.127 Uiso 0.569(4) 1 calc PR B 1
H48C H -0.1324 0.8883 0.1327 0.127 Uiso 0.569(4) 1 calc PR B 1
C49A C 0.1094(9) 0.8766(10) 0.2239(7) 0.052(4) Uiso 0.569(4) 1 d PD B 1
H49A H 0.0956 0.8789 0.1965 0.078 Uiso 0.569(4) 1 calc PR B 1
H49B H 0.1448 0.8434 0.2269 0.078 Uiso 0.569(4) 1 calc PR B 1
H49C H 0.1266 0.9197 0.2322 0.078 Uiso 0.569(4) 1 calc PR B 1
C50A C 0.0611(15) 0.8517(11) 0.3061(3) 0.063(4) Uiso 0.569(4) 1 d PD B 1
H50A H 0.0242 0.8335 0.3217 0.094 Uiso 0.569(4) 1 calc PR B 1
H50B H 0.0714 0.8965 0.3150 0.094 Uiso 0.569(4) 1 calc PR B 1
H50C H 0.1011 0.8239 0.3091 0.094 Uiso 0.569(4) 1 calc PR B 1
C51A C 0.0429(10) 0.7628(4) 0.2527(6) 0.080(6) Uiso 0.569(4) 1 d PD B 1
H51A H 0.0303 0.7470 0.2267 0.120 Uiso 0.569(4) 1 calc PR B 1
H51B H 0.0126 0.7435 0.2722 0.120 Uiso 0.569(4) 1 calc PR B 1
H51C H 0.0894 0.7496 0.2584 0.120 Uiso 0.569(4) 1 calc PR B 1
C52A C -0.0666(10) 1.0061(9) 0.3278(2) 0.061(4) Uiso 0.569(4) 1 d PD B 1
H52A H -0.0477 0.9670 0.3405 0.092 Uiso 0.569(4) 1 calc PR B 1
H52B H -0.1155 1.0069 0.3316 0.092 Uiso 0.569(4) 1 calc PR B 1
H52C H -0.0467 1.0458 0.3392 0.092 Uiso 0.569(4) 1 calc PR B 1
C53A C -0.0869(10) 1.0806(6) 0.2576(6) 0.071(4) Uiso 0.569(4) 1 d PD B 1
H53A H -0.0816 1.0840 0.2293 0.106 Uiso 0.569(4) 1 calc PR B 1
H53B H -0.0650 1.1184 0.2702 0.106 Uiso 0.569(4) 1 calc PR B 1
H53C H -0.1349 1.0804 0.2642 0.106 Uiso 0.569(4) 1 calc PR B 1
C54A C 0.0425(5) 1.0275(11) 0.2756(7) 0.085(7) Uiso 0.569(4) 1 d PD B 1
H54A H 0.0705 0.9880 0.2787 0.128 Uiso 0.569(4) 1 calc PR B 1
H54B H 0.0506 1.0575 0.2975 0.128 Uiso 0.569(4) 1 calc PR B 1
H54C H 0.0539 1.0496 0.2511 0.128 Uiso 0.569(4) 1 calc PR B 1
C55A C -0.2172(11) 0.9893(8) 0.1884(4) 0.051(4) Uiso 0.569(4) 1 d PD B 1
H55A H -0.1957 0.9708 0.1651 0.076 Uiso 0.569(4) 1 calc PR B 1
H55B H -0.2022 1.0348 0.1921 0.076 Uiso 0.569(4) 1 calc PR B 1
H55C H -0.2662 0.9885 0.1850 0.076 Uiso 0.569(4) 1 calc PR B 1
C56A C -0.2555(8) 0.8707(7) 0.2297(6) 0.047(3) Uiso 0.569(4) 1 d PD B 1
H56A H -0.2427 0.8399 0.2090 0.071 Uiso 0.569(4) 1 calc PR B 1
H56B H -0.3005 0.8885 0.2242 0.071 Uiso 0.569(4) 1 calc PR B 1
H56C H -0.2561 0.8476 0.2548 0.071 Uiso 0.569(4) 1 calc PR B 1
C57A C -0.2360(10) 0.9831(9) 0.2722(4) 0.080(6) Uiso 0.569(4) 1 d PD B 1
H57A H -0.2102 1.0228 0.2789 0.121 Uiso 0.569(4) 1 calc PR B 1
H57B H -0.2385 0.9541 0.2949 0.121 Uiso 0.569(4) 1 calc PR B 1
H57C H -0.2816 0.9958 0.2642 0.121 Uiso 0.569(4) 1 calc PR B 1
P9B P -0.0584(4) 0.7974(3) 0.2009(2) 0.0441(17) Uani 0.431(4) 1 d PD B 2
P10B P 0.0402(3) 0.9060(4) 0.25943(17) 0.0454(17) Uani 0.431(4) 1 d PD B 2
P11B P -0.1088(3) 0.9890(3) 0.28496(17) 0.0431(17) Uani 0.431(4) 1 d PD B 2
P12B P -0.1849(3) 0.9203(3) 0.20200(18) 0.0372(15) Uani 0.431(4) 1 d PD B 2
C46B C -0.016(2) 0.816(2) 0.1540(8) 0.070(5) Uiso 0.431(4) 1 d PD B 2
H46D H 0.0246 0.8415 0.1588 0.104 Uiso 0.431(4) 1 calc PR B 2
H46E H -0.0467 0.8406 0.1371 0.104 Uiso 0.431(4) 1 calc PR B 2
H46F H -0.0039 0.7741 0.1411 0.104 Uiso 0.431(4) 1 calc PR B 2
C47B C -0.1337(9) 0.7477(11) 0.1886(7) 0.058(4) Uiso 0.431(4) 1 d PD B 2
H47D H -0.1604 0.7402 0.2122 0.087 Uiso 0.431(4) 1 calc PR B 2
H47E H -0.1195 0.7052 0.1777 0.087 Uiso 0.431(4) 1 calc PR B 2
H47F H -0.1610 0.7713 0.1694 0.087 Uiso 0.431(4) 1 calc PR B 2
C48B C -0.0087(12) 0.7297(10) 0.2230(7) 0.085(9) Uiso 0.431(4) 1 d PD B 2
H48D H 0.0349 0.7467 0.2317 0.128 Uiso 0.431(4) 1 calc PR B 2
H48E H -0.0016 0.6949 0.2036 0.128 Uiso 0.431(4) 1 calc PR B 2
H48F H -0.0333 0.7116 0.2454 0.128 Uiso 0.431(4) 1 calc PR B 2
C49B C 0.1051(13) 0.8921(14) 0.2216(8) 0.052(4) Uiso 0.431(4) 1 d PD B 2
H49D H 0.0894 0.9101 0.1967 0.078 Uiso 0.431(4) 1 calc PR B 2
H49E H 0.1132 0.8447 0.2188 0.078 Uiso 0.431(4) 1 calc PR B 2
H49F H 0.1469 0.9140 0.2293 0.078 Uiso 0.431(4) 1 calc PR B 2
C50B C 0.072(2) 0.8646(13) 0.3036(6) 0.063(4) Uiso 0.431(4) 1 d PD B 2
H50D H 0.0590 0.8181 0.3033 0.094 Uiso 0.431(4) 1 calc PR B 2
H50E H 0.0534 0.8860 0.3268 0.094 Uiso 0.431(4) 1 calc PR B 2
H50F H 0.1215 0.8678 0.3043 0.094 Uiso 0.431(4) 1 calc PR B 2
C51B C 0.0747(15) 0.9874(8) 0.2736(8) 0.092(9) Uiso 0.431(4) 1 d PD B 2
H51D H 0.0667 1.0191 0.2526 0.137 Uiso 0.431(4) 1 calc PR B 2
H51E H 0.1232 0.9834 0.2783 0.137 Uiso 0.431(4) 1 calc PR B 2
H51F H 0.0525 1.0026 0.2975 0.137 Uiso 0.431(4) 1 calc PR B 2
C52B C -0.0776(13) 0.9743(12) 0.3351(3) 0.061(4) Uiso 0.431(4) 1 d PD B 2
H52D H -0.0285 0.9702 0.3347 0.092 Uiso 0.431(4) 1 calc PR B 2
H52E H -0.0975 0.9337 0.3454 0.092 Uiso 0.431(4) 1 calc PR B 2
H52F H -0.0904 1.0115 0.3518 0.092 Uiso 0.431(4) 1 calc PR B 2
C53B C -0.0832(14) 1.0751(6) 0.2753(8) 0.071(4) Uiso 0.431(4) 1 d PD B 2
H53D H -0.1029 1.0899 0.2507 0.106 Uiso 0.431(4) 1 calc PR B 2
H53E H -0.0340 1.0775 0.2737 0.106 Uiso 0.431(4) 1 calc PR B 2
H53F H -0.0990 1.1034 0.2966 0.106 Uiso 0.431(4) 1 calc PR B 2
C54B C -0.1988(5) 0.9986(12) 0.2980(7) 0.057(6) Uiso 0.431(4) 1 d PD B 2
H54D H -0.2258 1.0019 0.2742 0.086 Uiso 0.431(4) 1 calc PR B 2
H54E H -0.2046 1.0387 0.3136 0.086 Uiso 0.431(4) 1 calc PR B 2
H54F H -0.2136 0.9603 0.3132 0.086 Uiso 0.431(4) 1 calc PR B 2
C55B C -0.2113(14) 1.0075(5) 0.1962(7) 0.051(4) Uiso 0.431(4) 1 d PD B 2
H55D H -0.2187 1.0272 0.2219 0.076 Uiso 0.431(4) 1 calc PR B 2
H55E H -0.2531 1.0094 0.1810 0.076 Uiso 0.431(4) 1 calc PR B 2
H55F H -0.1759 1.0320 0.1825 0.076 Uiso 0.431(4) 1 calc PR B 2
C56B C -0.2618(8) 0.8777(11) 0.2195(8) 0.047(3) Uiso 0.431(4) 1 d PD B 2
H56D H -0.2493 0.8355 0.2313 0.071 Uiso 0.431(4) 1 calc PR B 2
H56E H -0.2921 0.8699 0.1974 0.071 Uiso 0.431(4) 1 calc PR B 2
H56F H -0.2845 0.9053 0.2389 0.071 Uiso 0.431(4) 1 calc PR B 2
C57B C -0.1838(11) 0.9030(11) 0.1490(3) 0.057(6) Uiso 0.431(4) 1 d PD B 2
H57D H -0.1639 0.8594 0.1444 0.085 Uiso 0.431(4) 1 calc PR B 2
H57E H -0.1569 0.9366 0.1356 0.085 Uiso 0.431(4) 1 calc PR B 2
H57F H -0.2300 0.9037 0.1389 0.085 Uiso 0.431(4) 1 calc PR B 2
Re4 Re 0.570284(17) 0.562027(14) 0.218566(9) 0.02926(8) Uani 1 1 d U C .
P13 P 0.63783(14) 0.60807(12) 0.16486(7) 0.0493(6) Uani 1 1 d . . .
P14 P 0.54153(12) 0.67582(11) 0.24066(7) 0.0404(6) Uani 1 1 d . . .
P15 P 0.49075(13) 0.51408(13) 0.26617(8) 0.0524(7) Uani 1 1 d . . .
P16 P 0.63294(13) 0.45699(11) 0.21551(8) 0.0472(6) Uani 1 1 d . . .
Si4 Si 0.7553(2) 0.58842(17) 0.32702(11) 0.0965(12) Uani 1 1 d DU . .
C58 C 0.6486(4) 0.5784(4) 0.2645(3) 0.0407(18) Uani 1 1 d U . .
C59 C 0.6883(6) 0.5856(5) 0.2904(3) 0.065(2) Uani 1 1 d U C .
C60A C 0.7269(10) 0.6080(11) 0.3777(4) 0.0930(12) Uani 0.380(9) 1 d PDU C 1
H60A H 0.7658 0.6081 0.3952 0.140 Uiso 0.380(9) 1 calc PR C 1
H60B H 0.6945 0.5746 0.3863 0.140 Uiso 0.380(9) 1 calc PR C 1
H60C H 0.7054 0.6514 0.3780 0.140 Uiso 0.380(9) 1 calc PR C 1
C61A C 0.8163(9) 0.6540(9) 0.3116(6) 0.0930(12) Uani 0.380(9) 1 d PDU C 1
H61A H 0.8527 0.6571 0.3307 0.140 Uiso 0.380(9) 1 calc PR C 1
H61B H 0.7928 0.6964 0.3099 0.140 Uiso 0.380(9) 1 calc PR C 1
H61C H 0.8351 0.6427 0.2860 0.140 Uiso 0.380(9) 1 calc PR C 1
C62A C 0.8029(10) 0.5086(7) 0.3287(7) 0.0930(12) Uani 0.380(9) 1 d PDU C 1
H62A H 0.8381 0.5112 0.3486 0.140 Uiso 0.380(9) 1 calc PR C 1
H62B H 0.8235 0.5002 0.3032 0.140 Uiso 0.380(9) 1 calc PR C 1
H62C H 0.7718 0.4726 0.3350 0.140 Uiso 0.380(9) 1 calc PR C 1
C60B C 0.7492(8) 0.6610(6) 0.3604(4) 0.0930(12) Uani 0.620(9) 1 d PDU C 2
H60D H 0.7860 0.6594 0.3794 0.140 Uiso 0.620(9) 1 calc PR C 2
H60E H 0.7059 0.6600 0.3741 0.140 Uiso 0.620(9) 1 calc PR C 2
H60F H 0.7526 0.7017 0.3452 0.140 Uiso 0.620(9) 1 calc PR C 2
C61B C 0.8359(6) 0.5959(7) 0.2989(4) 0.0930(12) Uani 0.620(9) 1 d PDU C 2
H61D H 0.8739 0.5979 0.3171 0.140 Uiso 0.620(9) 1 calc PR C 2
H61E H 0.8349 0.6362 0.2832 0.140 Uiso 0.620(9) 1 calc PR C 2
H61F H 0.8411 0.5576 0.2818 0.140 Uiso 0.620(9) 1 calc PR C 2
C62B C 0.7599(8) 0.5121(6) 0.3574(4) 0.0930(12) Uani 0.620(9) 1 d PDU C 2
H62D H 0.7960 0.5167 0.3767 0.140 Uiso 0.620(9) 1 calc PR C 2
H62E H 0.7692 0.4741 0.3406 0.140 Uiso 0.620(9) 1 calc PR C 2
H62F H 0.7169 0.5055 0.3708 0.140 Uiso 0.620(9) 1 calc PR C 2
C63 C 0.5055(5) 0.5485(4) 0.1810(2) 0.043(2) Uani 1 1 d . . .
C64 C 0.4541(7) 0.5362(6) 0.1496(4) 0.117(6) Uani 1 1 d . C .
H64A H 0.4745 0.5101 0.1287 0.175 Uiso 1 1 calc R . .
H64B H 0.4386 0.5785 0.1391 0.175 Uiso 1 1 calc R . .
H64C H 0.4158 0.5122 0.1606 0.175 Uiso 1 1 calc R . .
C65 C 0.7221(6) 0.6438(6) 0.1751(4) 0.108(5) Uani 1 1 d . . .
H65A H 0.7554 0.6083 0.1769 0.162 Uiso 1 1 calc R . .
H65B H 0.7207 0.6681 0.1997 0.162 Uiso 1 1 calc R . .
H65C H 0.7347 0.6739 0.1539 0.162 Uiso 1 1 calc R . .
C66 C 0.5941(6) 0.6743(5) 0.1349(3) 0.077(3) Uani 1 1 d . . .
H66A H 0.6271 0.6962 0.1180 0.116 Uiso 1 1 calc R . .
H66B H 0.5736 0.7068 0.1523 0.116 Uiso 1 1 calc R . .
H66C H 0.5590 0.6540 0.1187 0.116 Uiso 1 1 calc R . .
C67 C 0.6556(7) 0.5533(6) 0.1231(3) 0.088(4) Uani 1 1 d . . .
H67A H 0.6882 0.5745 0.1057 0.132 Uiso 1 1 calc R . .
H67B H 0.6138 0.5447 0.1088 0.132 Uiso 1 1 calc R . .
H67C H 0.6742 0.5116 0.1326 0.132 Uiso 1 1 calc R . .
C68 C 0.6081(5) 0.7409(4) 0.2369(3) 0.057(3) Uani 1 1 d . . .
H68A H 0.5919 0.7817 0.2489 0.085 Uiso 1 1 calc R . .
H68B H 0.6184 0.7491 0.2093 0.085 Uiso 1 1 calc R . .
H68C H 0.6489 0.7260 0.2503 0.085 Uiso 1 1 calc R . .
C69 C 0.4685(6) 0.7163(5) 0.2162(4) 0.083(4) Uani 1 1 d . . .
H69A H 0.4284 0.6886 0.2191 0.125 Uiso 1 1 calc R . .
H69B H 0.4785 0.7221 0.1884 0.125 Uiso 1 1 calc R . .
H69C H 0.4603 0.7594 0.2281 0.125 Uiso 1 1 calc R . .
C70 C 0.5220(6) 0.6884(5) 0.2918(3) 0.074(3) Uani 1 1 d . . .
H70A H 0.5563 0.6669 0.3079 0.111 Uiso 1 1 calc R . .
H70B H 0.4778 0.6695 0.2976 0.111 Uiso 1 1 calc R . .
H70C H 0.5214 0.7357 0.2975 0.111 Uiso 1 1 calc R . .
C71 C 0.5159(6) 0.5114(6) 0.3183(3) 0.078(4) Uani 1 1 d . . .
H71A H 0.5326 0.5548 0.3263 0.116 Uiso 1 1 calc R . .
H71B H 0.5515 0.4785 0.3219 0.116 Uiso 1 1 calc R . .
H71C H 0.4769 0.4995 0.3343 0.116 Uiso 1 1 calc R . .
C72 C 0.4064(5) 0.5521(6) 0.2667(4) 0.098(4) Uani 1 1 d . . .
H72A H 0.3753 0.5238 0.2812 0.148 Uiso 1 1 calc R . .
H72B H 0.3903 0.5574 0.2399 0.148 Uiso 1 1 calc R . .
H72C H 0.4089 0.5953 0.2793 0.148 Uiso 1 1 calc R . .
C73 C 0.4585(5) 0.4276(5) 0.2572(3) 0.073(3) Uani 1 1 d . . .
H73A H 0.4150 0.4219 0.2703 0.110 Uiso 1 1 calc R . .
H73B H 0.4908 0.3956 0.2676 0.110 Uiso 1 1 calc R . .
H73C H 0.4529 0.4205 0.2292 0.110 Uiso 1 1 calc R . .
C74 C 0.7243(5) 0.4621(5) 0.2040(4) 0.079(4) Uani 1 1 d . . .
H74A H 0.7457 0.4195 0.2094 0.118 Uiso 1 1 calc R . .
H74B H 0.7453 0.4963 0.2201 0.118 Uiso 1 1 calc R . .
H74C H 0.7301 0.4731 0.1764 0.118 Uiso 1 1 calc R . .
C75 C 0.6409(6) 0.4098(5) 0.2607(3) 0.068(3) Uani 1 1 d . . .
H75A H 0.5967 0.3921 0.2681 0.102 Uiso 1 1 calc R . .
H75B H 0.6576 0.4386 0.2815 0.102 Uiso 1 1 calc R . .
H75C H 0.6725 0.3734 0.2568 0.102 Uiso 1 1 calc R . .
C76 C 0.6020(5) 0.3955(4) 0.1810(3) 0.061(3) Uani 1 1 d . . .
H76A H 0.6236 0.3530 0.1863 0.092 Uiso 1 1 calc R . .
H76B H 0.6128 0.4094 0.1544 0.092 Uiso 1 1 calc R . .
H76C H 0.5531 0.3910 0.1838 0.092 Uiso 1 1 calc R . .
P17 P 0.38445(14) 0.37214(12) 0.38290(7) 0.0444(6) Uani 1 1 d . . .
F1 F 0.3641(3) 0.4297(3) 0.35222(16) 0.0608(15) Uani 1 1 d . . .
F2 F 0.3257(4) 0.3989(3) 0.41160(19) 0.098(2) Uani 1 1 d . . .
F3 F 0.3316(3) 0.3224(3) 0.36269(19) 0.0760(18) Uani 1 1 d . . .
F4 F 0.4043(3) 0.3150(3) 0.41419(15) 0.0712(17) Uani 1 1 d . . .
F5 F 0.4414(3) 0.3453(3) 0.35402(16) 0.0698(17) Uani 1 1 d . . .
F6 F 0.4376(4) 0.4213(3) 0.4029(2) 0.094(2) Uani 1 1 d . . .
P18 P 0.41534(16) 0.92979(15) -0.09792(9) 0.0643(7) Uani 1 1 d . . .
F7 F 0.4188(4) 0.8718(5) -0.0694(3) 0.171(4) Uani 1 1 d . . .
F8 F 0.4440(6) 0.8904(5) -0.1315(3) 0.182(5) Uani 1 1 d . . .
F9 F 0.4916(4) 0.9505(4) -0.0857(2) 0.115(3) Uani 1 1 d . . .
F10 F 0.4139(4) 0.9968(4) -0.1230(2) 0.123(3) Uani 1 1 d . . .
F11 F 0.3874(4) 0.9758(5) -0.0610(3) 0.138(3) Uani 1 1 d . . .
F12 F 0.3392(4) 0.9155(5) -0.1051(3) 0.147(4) Uani 1 1 d . . .
P19 P 0.25569(15) 0.71624(12) 0.28767(7) 0.0517(6) Uani 1 1 d . . .
F13 F 0.2508(6) 0.6628(4) 0.2549(2) 0.166(4) Uani 1 1 d . . .
F14 F 0.2198(5) 0.7707(6) 0.2638(3) 0.191(6) Uani 1 1 d . . .
F15 F 0.2619(7) 0.7689(4) 0.3193(3) 0.170(4) Uani 1 1 d . . .
F16 F 0.2965(6) 0.6686(6) 0.3120(3) 0.187(5) Uani 1 1 d . . .
F17 F 0.1930(5) 0.6914(6) 0.3093(3) 0.167(4) Uani 1 1 d . . .
F18 F 0.3218(5) 0.7388(5) 0.2658(3) 0.159(4) Uani 1 1 d . . .
P20 P 0.34461(14) 0.36046(15) 0.14823(8) 0.0556(7) Uani 1 1 d . . .
F19 F 0.4212(4) 0.3490(6) 0.1536(3) 0.179(5) Uani 1 1 d . . .
F20 F 0.3607(6) 0.4067(4) 0.1142(3) 0.154(4) Uani 1 1 d . . .
F21 F 0.3495(4) 0.4180(5) 0.1801(2) 0.136(3) Uani 1 1 d . . .
F22 F 0.2646(4) 0.3746(5) 0.1425(2) 0.124(3) Uani 1 1 d . . .
F23 F 0.3201(5) 0.3158(6) 0.1829(3) 0.156(4) Uani 1 1 d . . .
F24 F 0.3378(3) 0.3020(4) 0.1175(2) 0.110(3) Uani 1 1 d . . .

loop_
_atom_site_aniso_label
_atom_site_aniso_U_11
_atom_site_aniso_U_22
_atom_site_aniso_U_33
_atom_site_aniso_U_23
_atom_site_aniso_U_13
_atom_site_aniso_U_12
Re1 0.03558(19) 0.04250(19) 0.02569(16) 0.00123(15) -0.00349(16) -0.00746(16)
P1 0.0609(17) 0.0557(15) 0.0339(13) 0.0040(11) 0.0000(13) 0.0056(13)
P2 0.0406(14) 0.0510(15) 0.0382(14) -0.0053(11) -0.0046(11) -0.0092(11)
P3 0.0564(15) 0.0481(14) 0.0300(12) -0.0040(10) -0.0034(12) -0.0054(13)
P4 0.0431(16) 0.0602(16) 0.0565(17) 0.0093(14) -0.0079(13) -0.0166(12)
Si1 0.074(2) 0.0611(17) 0.090(2) -0.0022(16) 0.0261(18) 0.0129(15)
C1 0.033(4) 0.055(4) 0.033(4) 0.009(4) 0.003(3) 0.000(3)
C2 0.063(4) 0.058(4) 0.060(4) 0.003(4) 0.008(4) 0.011(3)
C3A 0.061(4) 0.065(3) 0.097(4) -0.003(4) 0.033(3) 0.010(4)
C4A 0.061(4) 0.065(3) 0.097(4) -0.003(4) 0.033(3) 0.010(4)
C5A 0.061(4) 0.065(3) 0.097(4) -0.003(4) 0.033(3) 0.010(4)
C3B 0.073(3) 0.062(3) 0.087(3) -0.005(4) 0.034(4) 0.011(3)
C4B 0.073(3) 0.062(3) 0.087(3) -0.005(4) 0.034(4) 0.011(3)
C5B 0.073(3) 0.062(3) 0.087(3) -0.005(4) 0.034(4) 0.011(3)
C6 0.025(5) 0.050(5) 0.028(5) 0.008(4) 0.002(3) 0.000(4)
C7 0.117(11) 0.063(8) 0.078(9) -0.022(7) 0.006(8) 0.017(7)
C8 0.074(8) 0.041(5) 0.074(7) 0.020(5) 0.003(6) 0.015(5)
C9 0.083(8) 0.102(9) 0.026(5) 0.019(6) 0.006(5) 0.036(7)
C10 0.058(7) 0.096(9) 0.053(7) 0.008(6) -0.010(5) -0.013(6)
C11 0.076(8) 0.029(5) 0.101(9) -0.012(6) 0.010(6) -0.016(5)
C12 0.072(7) 0.073(7) 0.063(7) -0.026(6) -0.016(6) -0.020(6)
C13 0.034(6) 0.091(7) 0.076(7) -0.009(6) -0.006(6) 0.000(6)
C14 0.089(8) 0.058(6) 0.031(5) 0.012(5) -0.011(5) 0.011(6)
C15 0.100(9) 0.070(7) 0.050(7) -0.021(6) -0.017(6) -0.011(7)
C16 0.074(8) 0.079(8) 0.033(5) -0.008(5) 0.014(5) 0.004(6)
C17 0.032(6) 0.101(8) 0.078(7) 0.021(6) 0.005(6) -0.009(6)
C18 0.031(6) 0.112(9) 0.089(8) 0.015(7) -0.018(6) -0.017(6)
C19 0.071(8) 0.083(8) 0.096(10) -0.008(7) -0.016(7) -0.039(7)
Re2 0.0426(2) 0.03846(18) 0.02475(17) 0.00240(14) -0.00499(16) 0.00237(17)
P5 0.0481(16) 0.0622(16) 0.0427(15) -0.0002(13) -0.0154(12) -0.0020(12)
P6 0.069(2) 0.0677(19) 0.0477(17) 0.0130(14) 0.0130(14) 0.0114(15)
P7 0.0696(18) 0.0381(14) 0.0402(14) -0.0017(11) -0.0219(13) 0.0024(12)
P8 0.0554(17) 0.0502(15) 0.0424(15) 0.0063(12) 0.0002(13) 0.0011(12)
Si2 0.0594(18) 0.0403(15) 0.081(2) -0.0118(15) -0.0124(16) 0.0055(14)
C20 0.063(6) 0.037(5) 0.030(5) 0.000(4) 0.000(4) 0.003(5)
C21 0.059(7) 0.053(6) 0.050(6) -0.002(5) -0.013(5) 0.001(5)
C22 0.083(9) 0.057(7) 0.142(12) -0.022(8) -0.008(8) 0.012(6)
C23 0.073(8) 0.109(9) 0.080(8) -0.024(7) 0.007(7) 0.001(8)
C24 0.106(9) 0.064(7) 0.099(9) 0.001(7) -0.023(8) -0.008(7)
C25 0.076(7) 0.044(5) 0.030(5) -0.001(4) -0.007(5) 0.009(5)
C26 0.091(9) 0.065(7) 0.069(8) 0.006(6) 0.010(7) 0.025(6)
C27 0.080(8) 0.062(6) 0.064(7) -0.029(6) -0.007(6) -0.010(6)
C28 0.132(12) 0.088(9) 0.065(8) 0.002(7) -0.041(8) -0.043(8)
C29 0.064(8) 0.102(9) 0.059(7) 0.016(7) -0.031(6) 0.003(6)
C30 0.047(8) 0.169(14) 0.101(10) 0.011(10) 0.026(7) -0.009(8)
C31 0.138(12) 0.072(8) 0.066(8) 0.032(7) 0.030(8) -0.003(8)
C32 0.162(14) 0.109(10) 0.042(7) -0.004(7) 0.041(8) 0.052(10)
C33 0.131(11) 0.062(7) 0.076(8) -0.012(7) -0.046(8) -0.013(7)
C34 0.102(9) 0.053(6) 0.053(7) 0.014(5) -0.043(6) 0.000(6)
C35 0.064(7) 0.067(7) 0.105(9) 0.003(7) -0.046(7) -0.012(6)
C36 0.066(7) 0.076(7) 0.053(7) 0.017(6) 0.000(5) -0.022(6)
C37 0.058(7) 0.059(6) 0.074(8) 0.002(6) 0.015(6) -0.002(5)
C38 0.083(8) 0.063(7) 0.051(7) 0.005(5) 0.001(6) -0.004(6)
Re3 0.02823(18) 0.03072(16) 0.03132(17) -0.00128(13) 0.00024(16) 0.00299(15)
Si3 0.0639(19) 0.0588(18) 0.0581(19) 0.0173(14) -0.0032(15) -0.0073(15)
C39 0.049(5) 0.046(5) 0.045(5) 0.012(3) -0.020(4) -0.020(4)
C40 0.057(5) 0.071(5) 0.046(5) 0.017(3) -0.001(4) -0.022(4)
C41 0.101(10) 0.110(10) 0.088(9) 0.037(8) 0.023(8) 0.039(8)
C42 0.209(18) 0.063(8) 0.098(11) -0.003(8) -0.033(11) -0.024(10)
C43 0.069(9) 0.160(14) 0.079(9) 0.028(9) -0.009(7) -0.011(8)
C44 0.042(6) 0.061(6) 0.050(6) 0.003(5) 0.017(5) 0.011(5)
C45 0.088(10) 0.136(13) 0.139(13) 0.060(11) 0.062(9) 0.031(9)
P9A 0.042(3) 0.065(4) 0.050(3) -0.025(3) 0.011(2) -0.019(3)
P10A 0.035(3) 0.050(3) 0.044(3) 0.003(2) 0.0002(19) 0.002(2)
P11A 0.062(4) 0.045(3) 0.067(3) -0.018(2) -0.006(3) 0.007(2)
P12A 0.035(3) 0.061(3) 0.049(3) 0.006(3) -0.003(2) 0.002(2)
P9B 0.047(4) 0.036(3) 0.050(4) -0.005(3) 0.015(3) 0.007(3)
P10B 0.026(3) 0.076(5) 0.034(3) -0.005(3) 0.001(2) 0.008(3)
P11B 0.035(4) 0.049(3) 0.045(3) -0.019(3) 0.011(3) -0.001(3)
P12B 0.026(3) 0.050(4) 0.036(4) 0.003(3) 0.001(3) 0.003(2)
Re4 0.03532(19) 0.02525(15) 0.02720(16) 0.00096(13) 0.00142(15) -0.00172(15)
P13 0.0664(18) 0.0456(15) 0.0360(14) -0.0055(11) 0.0126(12) -0.0090(13)
P14 0.0556(15) 0.0309(12) 0.0347(13) -0.0008(10) -0.0018(11) 0.0053(10)
P15 0.0528(17) 0.0532(16) 0.0511(16) -0.0009(13) 0.0153(13) -0.0149(12)
P16 0.0554(16) 0.0367(13) 0.0494(15) -0.0050(12) -0.0119(13) 0.0122(11)
Si4 0.099(2) 0.079(2) 0.111(3) -0.0310(18) -0.067(2) 0.0244(19)
C58 0.053(5) 0.031(4) 0.038(4) -0.002(4) -0.008(3) 0.003(4)
C59 0.079(3) 0.045(4) 0.071(4) -0.019(3) -0.034(3) 0.014(3)
C60A 0.093(3) 0.084(2) 0.102(3) -0.031(2) -0.076(2) 0.020(2)
C61A 0.093(3) 0.084(2) 0.102(3) -0.031(2) -0.076(2) 0.020(2)
C62A 0.093(3) 0.084(2) 0.102(3) -0.031(2) -0.076(2) 0.020(2)
C60B 0.093(3) 0.084(2) 0.102(3) -0.031(2) -0.076(2) 0.020(2)
C61B 0.093(3) 0.084(2) 0.102(3) -0.031(2) -0.076(2) 0.020(2)
C62B 0.093(3) 0.084(2) 0.102(3) -0.031(2) -0.076(2) 0.020(2)
C63 0.064(6) 0.033(5) 0.033(5) 0.007(4) -0.013(4) -0.007(4)
C64 0.142(13) 0.094(10) 0.115(11) 0.017(8) -0.099(10) -0.005(9)
C65 0.089(10) 0.102(10) 0.133(12) -0.024(9) 0.074(9) -0.048(8)
C66 0.120(10) 0.050(6) 0.061(7) 0.018(5) 0.002(7) -0.004(7)
C67 0.160(12) 0.073(8) 0.032(6) -0.011(5) 0.026(7) -0.024(8)
C68 0.076(7) 0.055(6) 0.039(5) -0.008(5) 0.000(5) -0.003(5)
C69 0.087(9) 0.065(7) 0.097(9) -0.007(7) 0.002(8) 0.035(6)
C70 0.104(9) 0.066(7) 0.052(7) -0.013(6) 0.013(6) -0.017(6)
C71 0.097(9) 0.090(9) 0.046(7) 0.012(6) 0.015(6) -0.045(7)
C72 0.046(7) 0.123(11) 0.126(11) -0.013(9) 0.049(7) -0.007(7)
C73 0.067(7) 0.055(6) 0.098(9) -0.011(6) 0.010(6) -0.028(5)
C74 0.054(7) 0.077(8) 0.105(10) -0.023(7) 0.002(6) 0.022(6)
C75 0.104(9) 0.046(6) 0.054(6) 0.005(5) -0.009(6) 0.038(6)
C76 0.082(8) 0.030(5) 0.072(7) -0.019(5) -0.018(6) 0.017(5)
P17 0.0566(16) 0.0416(13) 0.0351(14) 0.0028(11) 0.0049(12) 0.0116(12)
F1 0.073(4) 0.049(3) 0.061(4) 0.013(3) -0.010(3) 0.010(3)
F2 0.124(6) 0.092(5) 0.078(5) 0.005(4) 0.044(4) 0.051(4)
F3 0.068(4) 0.057(4) 0.103(5) 0.001(3) -0.011(4) -0.007(3)
F4 0.100(5) 0.068(4) 0.045(3) 0.029(3) 0.013(3) 0.030(3)
F5 0.073(4) 0.079(4) 0.057(4) 0.016(3) 0.025(3) 0.011(3)
F6 0.112(6) 0.069(4) 0.102(5) -0.016(4) -0.052(4) 0.000(4)
P18 0.0536(18) 0.0731(18) 0.0661(18) 0.0206(15) 0.0011(15) -0.0114(15)
F7 0.106(6) 0.192(9) 0.215(10) 0.145(8) 0.061(7) 0.046(6)
F8 0.281(13) 0.130(7) 0.134(7) -0.079(6) 0.107(8) -0.084(8)
F9 0.081(5) 0.143(7) 0.121(7) -0.004(5) -0.003(4) -0.010(5)
F10 0.122(6) 0.119(6) 0.126(6) 0.052(5) 0.019(6) 0.000(5)
F11 0.124(7) 0.172(8) 0.119(7) -0.016(6) 0.042(6) 0.011(6)
F12 0.068(5) 0.232(11) 0.141(7) 0.036(7) -0.034(5) -0.064(6)
P19 0.0646(18) 0.0454(14) 0.0450(14) 0.0086(12) -0.0015(14) -0.0061(13)
F13 0.302(12) 0.122(6) 0.074(5) -0.038(5) 0.009(7) -0.085(8)
F14 0.202(10) 0.257(12) 0.115(7) 0.080(8) 0.034(7) 0.159(9)
F15 0.305(13) 0.101(6) 0.105(6) -0.054(5) 0.026(8) -0.047(8)
F16 0.275(13) 0.207(10) 0.077(6) 0.021(6) 0.006(7) 0.154(10)
F17 0.137(8) 0.220(11) 0.144(8) 0.010(8) 0.060(7) -0.079(8)
F18 0.127(7) 0.152(8) 0.198(10) -0.007(7) 0.090(7) -0.032(6)
P20 0.0447(17) 0.084(2) 0.0377(15) -0.0109(14) -0.0021(12) -0.0080(14)
F19 0.046(5) 0.299(12) 0.193(9) -0.136(9) -0.038(5) 0.063(7)
F20 0.236(11) 0.115(7) 0.110(7) 0.027(6) 0.020(7) -0.066(7)
F21 0.099(6) 0.201(9) 0.110(6) -0.100(6) 0.014(5) -0.047(6)
F22 0.084(6) 0.196(8) 0.093(5) -0.063(5) -0.013(4) 0.009(5)
F23 0.150(8) 0.223(11) 0.095(6) 0.054(7) 0.014(6) -0.013(8)
F24 0.081(5) 0.131(6) 0.118(6) -0.067(5) 0.020(4) -0.013(4)

loop_
_atom_type_symbol
_atom_type_description
_atom_type_scat_dispersion_real
_atom_type_scat_dispersion_imag
_atom_type_scat_source
C C 0.0033 0.0016 'International Tables Vol C Tables 4.2.6.8 and 6.1.1.4'
H H 0.0000 0.0000 'International Tables Vol C Tables 4.2.6.8 and 6.1.1.4'
N N 0.0061 0.0033 'International Tables Vol C Tables 4.2.6.8 and 6.1.1.4'
F F 0.0171 0.0103 'International Tables Vol C Tables 4.2.6.8 and 6.1.1.4'
Si Si 0.0817 0.0704 'International Tables Vol C Tables 4.2.6.8 and 6.1.1.4'
P P 0.1023 0.0942 'International Tables Vol C Tables 4.2.6.8 and 6.1.1.4'
Re Re -1.0185 7.2310 'International Tables Vol C Tables 4.2.6.8 and 6.1.1.4'

loop_
_geom_angle_atom_site_label_1
_geom_angle_atom_site_label_2
_geom_angle_atom_site_label_3
_geom_angle
C6 Re1 C1 178.5(3)
C6 Re1 P2 100.0(2)
C1 Re1 P2 78.7(2)
C6 Re1 P3 86.2(2)
C1 Re1 P3 94.6(2)
P2 Re1 P3 90.76(8)
C6 Re1 P1 85.7(2)
C1 Re1 P1 93.6(2)
P2 Re1 P1 91.42(9)
P3 Re1 P1 171.84(8)
C6 Re1 P4 102.2(2)
C1 Re1 P4 79.1(2)
P2 Re1 P4 157.80(9)
P3 Re1 P4 90.22(9)
P1 Re1 P4 90.72(9)
C8 P1 C9 103.8(5)
C8 P1 C10 97.6(5)
C9 P1 C10 103.0(5)
C8 P1 Re1 114.4(4)
C9 P1 Re1 121.0(3)
C10 P1 Re1 113.9(3)
C13 P2 C11 102.5(5)
C13 P2 C12 102.4(5)
C11 P2 C12 98.5(5)
C13 P2 Re1 115.6(3)
C11 P2 Re1 117.5(3)
C12 P2 Re1 117.5(3)
C16 P3 C15 97.7(5)
C16 P3 C14 102.6(5)
C15 P3 C14 102.8(5)
C16 P3 Re1 116.1(3)
C15 P3 Re1 114.8(4)
C14 P3 Re1 119.7(3)
C19 P4 C18 105.0(5)
C19 P4 C17 102.1(5)
C18 P4 C17 97.2(5)
C19 P4 Re1 117.2(4)
C18 P4 Re1 115.0(3)
C17 P4 Re1 117.7(3)
C2 Si1 C3B 111.0(7)
C2 Si1 C5B 105.8(7)
C3B Si1 C5B 104.7(8)
C2 Si1 C4A 120.0(8)
C2 Si1 C4B 109.7(7)
C3B Si1 C4B 113.3(9)
C5B Si1 C4B 111.9(8)
C2 Si1 C5A 112.9(8)
C4A Si1 C5A 102.7(9)
C2 Si1 C3A 100.6(8)
C4A Si1 C3A 115.2(10)
C5A Si1 C3A 104.9(9)
C2 C1 Re1 171.2(8)
C1 C2 Si1 171.0(9)
Si1 C3A H3A1 109.5
Si1 C3A H3A2 109.5
H3A1 C3A H3A2 109.5
Si1 C3A H3A3 109.5
H3A1 C3A H3A3 109.5
H3A2 C3A H3A3 109.5
Si1 C4A H4A1 109.5
Si1 C4A H4A2 109.5
H4A1 C4A H4A2 109.5
Si1 C4A H4A3 109.5
H4A1 C4A H4A3 109.5
H4A2 C4A H4A3 109.5
Si1 C5A H5A1 109.5
Si1 C5A H5A2 109.5
H5A1 C5A H5A2 109.5
Si1 C5A H5A3 109.5
H5A1 C5A H5A3 109.5
H5A2 C5A H5A3 109.5
Si1 C3B H3B1 109.5
Si1 C3B H3B2 109.5
H3B1 C3B H3B2 109.5
Si1 C3B H3B3 109.5
H3B1 C3B H3B3 109.5
H3B2 C3B H3B3 109.5
Si1 C4B H4B1 109.5
Si1 C4B H4B2 109.5
H4B1 C4B H4B2 109.5
Si1 C4B H4B3 109.5
H4B1 C4B H4B3 109.5
H4B2 C4B H4B3 109.5
Si1 C5B H5B1 109.5
Si1 C5B H5B2 109.5
H5B1 C5B H5B2 109.5
Si1 C5B H5B3 109.5
H5B1 C5B H5B3 109.5
H5B2 C5B H5B3 109.5
C7 C6 Re1 174.3(8)
C6 C7 H7A 109.5
C6 C7 H7B 109.5
H7A C7 H7B 109.5
C6 C7 H7C 109.5
H7A C7 H7C 109.5
H7B C7 H7C 109.5
P1 C8 H8A 109.5
P1 C8 H8B 109.5
H8A C8 H8B 109.5
P1 C8 H8C 109.5
H8A C8 H8C 109.5
H8B C8 H8C 109.5
P1 C9 H9A 109.5
P1 C9 H9B 109.5
H9A C9 H9B 109.5
P1 C9 H9C 109.5
H9A C9 H9C 109.5
H9B C9 H9C 109.5
P1 C10 H10A 109.5
P1 C10 H10B 109.5
H10A C10 H10B 109.5
P1 C10 H10C 109.5
H10A C10 H10C 109.5
H10B C10 H10C 109.5
P2 C11 H11A 109.5
P2 C11 H11B 109.5
H11A C11 H11B 109.5
P2 C11 H11C 109.5
H11A C11 H11C 109.5
H11B C11 H11C 109.5
P2 C12 H12A 109.5
P2 C12 H12B 109.5
H12A C12 H12B 109.5
P2 C12 H12C 109.5
H12A C12 H12C 109.5
H12B C12 H12C 109.5
P2 C13 H13A 109.5
P2 C13 H13B 109.5
H13A C13 H13B 109.5
P2 C13 H13C 109.5
H13A C13 H13C 109.5
H13B C13 H13C 109.5
P3 C14 H14A 109.5
P3 C14 H14B 109.5
H14A C14 H14B 109.5
P3 C14 H14C 109.5
H14A C14 H14C 109.5
H14B C14 H14C 109.5
P3 C15 H15A 109.5
P3 C15 H15B 109.5
H15A C15 H15B 109.5
P3 C15 H15C 109.5
H15A C15 H15C 109.5
H15B C15 H15C 109.5
P3 C16 H16A 109.5
P3 C16 H16B 109.5
H16A C16 H16B 109.5
P3 C16 H16C 109.5
H16A C16 H16C 109.5
H16B C16 H16C 109.5
P4 C17 H17A 109.5
P4 C17 H17B 109.5
H17A C17 H17B 109.5
P4 C17 H17C 109.5
H17A C17 H17C 109.5
H17B C17 H17C 109.5
P4 C18 H18A 109.5
P4 C18 H18B 109.5
H18A C18 H18B 109.5
P4 C18 H18C 109.5
H18A C18 H18C 109.5
H18B C18 H18C 109.5
P4 C19 H19A 109.5
P4 C19 H19B 109.5
H19A C19 H19B 109.5
P4 C19 H19C 109.5
H19A C19 H19C 109.5
H19B C19 H19C 109.5
C25 Re2 C20 177.1(4)
C25 Re2 P8 88.6(3)
C20 Re2 P8 93.6(2)
C25 Re2 P6 82.9(3)
C20 Re2 P6 94.9(2)
P8 Re2 P6 171.54(9)
C25 Re2 P5 101.2(3)
C20 Re2 P5 76.9(2)
P8 Re2 P5 91.17(9)
P6 Re2 P5 90.70(10)
C25 Re2 P7 103.9(3)
C20 Re2 P7 78.0(2)
P8 Re2 P7 91.11(9)
P6 Re2 P7 90.70(10)
P5 Re2 P7 154.85(8)
C28 P5 C27 97.5(6)
C28 P5 C29 105.4(6)
C27 P5 C29 102.3(5)
C28 P5 Re2 116.6(4)
C27 P5 Re2 117.8(3)
C29 P5 Re2 114.8(4)
C31 P6 C30 103.6(6)
C31 P6 C32 103.0(5)
C30 P6 C32 97.0(6)
C31 P6 Re2 118.5(4)
C30 P6 Re2 115.2(4)
C32 P6 Re2 116.5(4)
C34 P7 C33 103.5(5)
C34 P7 C35 96.9(5)
C33 P7 C35 101.8(5)
C34 P7 Re2 116.7(3)
C33 P7 Re2 117.2(4)
C35 P7 Re2 117.5(3)
C36 P8 C37 102.1(5)
C36 P8 C38 95.4(5)
C37 P8 C38 103.1(5)
C36 P8 Re2 116.8(3)
C37 P8 Re2 119.6(3)
C38 P8 Re2 116.2(4)
C21 Si2 C22 107.8(5)
C21 Si2 C23 109.1(5)
C22 Si2 C23 110.9(6)
C21 Si2 C24 110.4(5)
C22 Si2 C24 107.7(6)
C23 Si2 C24 110.9(6)
C21 C20 Re2 177.3(9)
C20 C21 Si2 174.0(9)
Si2 C22 H22A 109.5
Si2 C22 H22B 109.5
H22A C22 H22B 109.5
Si2 C22 H22C 109.5
H22A C22 H22C 109.5
H22B C22 H22C 109.5
Si2 C23 H23A 109.5
Si2 C23 H23B 109.5
H23A C23 H23B 109.5
Si2 C23 H23C 109.5
H23A C23 H23C 109.5
H23B C23 H23C 109.5
Si2 C24 H24A 109.5
Si2 C24 H24B 109.5
H24A C24 H24B 109.5
Si2 C24 H24C 109.5
H24A C24 H24C 109.5
H24B C24 H24C 109.5
C26 C25 Re2 177.8(8)
C25 C26 H26A 109.5
C25 C26 H26B 109.5
H26A C26 H26B 109.5
C25 C26 H26C 109.5
H26A C26 H26C 109.5
H26B C26 H26C 109.5
P5 C27 H27A 109.5
P5 C27 H27B 109.5
H27A C27 H27B 109.5
P5 C27 H27C 109.5
H27A C27 H27C 109.5
H27B C27 H27C 109.5
P5 C28 H28A 109.5
P5 C28 H28B 109.5
H28A C28 H28B 109.5
P5 C28 H28C 109.5
H28A C28 H28C 109.5
H28B C28 H28C 109.5
P5 C29 H29A 109.5
P5 C29 H29B 109.5
H29A C29 H29B 109.5
P5 C29 H29C 109.5
H29A C29 H29C 109.5
H29B C29 H29C 109.5
P6 C30 H30A 109.5
P6 C30 H30B 109.5
H30A C30 H30B 109.5
P6 C30 H30C 109.5
H30A C30 H30C 109.5
H30B C30 H30C 109.5
P6 C31 H31A 109.5
P6 C31 H31B 109.5
H31A C31 H31B 109.5
P6 C31 H31C 109.5
H31A C31 H31C 109.5
H31B C31 H31C 109.5
P6 C32 H32A 109.5
P6 C32 H32B 109.5
H32A C32 H32B 109.5
P6 C32 H32C 109.5
H32A C32 H32C 109.5
H32B C32 H32C 109.5
P7 C33 H33A 109.5
P7 C33 H33B 109.5
H33A C33 H33B 109.5
P7 C33 H33C 109.5
H33A C33 H33C 109.5
H33B C33 H33C 109.5
P7 C34 H34A 109.5
P7 C34 H34B 109.5
H34A C34 H34B 109.5
P7 C34 H34C 109.5
H34A C34 H34C 109.5
H34B C34 H34C 109.5
P7 C35 H35A 109.5
P7 C35 H35B 109.5
H35A C35 H35B 109.5
P7 C35 H35C 109.5
H35A C35 H35C 109.5
H35B C35 H35C 109.5
P8 C36 H36A 109.5
P8 C36 H36B 109.5
H36A C36 H36B 109.5
P8 C36 H36C 109.5
H36A C36 H36C 109.5
H36B C36 H36C 109.5
P8 C37 H37A 109.5
P8 C37 H37B 109.5
H37A C37 H37B 109.5
P8 C37 H37C 109.5
H37A C37 H37C 109.5
H37B C37 H37C 109.5
P8 C38 H38A 109.5
P8 C38 H38B 109.5
H38A C38 H38B 109.5
P8 C38 H38C 109.5
H38A C38 H38C 109.5
H38B C38 H38C 109.5
C44 Re3 C39 179.2(4)
C44 Re3 P10B 98.7(3)
C39 Re3 P10B 81.1(3)
C44 Re3 P12A 86.8(3)
C39 Re3 P12A 93.2(3)
P10B Re3 P12A 155.9(2)
C44 Re3 P9A 99.8(3)
C39 Re3 P9A 80.9(3)
P10B Re3 P9A 110.19(19)
P12A Re3 P9A 91.77(18)
C44 Re3 P11B 82.1(3)
C39 Re3 P11B 97.2(3)
P10B Re3 P11B 91.3(2)
P12A Re3 P11B 66.04(18)
P9A Re3 P11B 157.7(2)
C44 Re3 P9B 88.3(3)
C39 Re3 P9B 92.4(3)
P10B Re3 P9B 92.5(2)
P12A Re3 P9B 111.2(2)
P9A Re3 P9B 23.09(16)
P11B Re3 P9B 170.1(2)
C44 Re3 P10A 87.0(3)
C39 Re3 P10A 93.1(3)
P10B Re3 P10A 25.05(16)
P12A Re3 P10A 173.60(16)
P9A Re3 P10A 90.69(18)
P11B Re3 P10A 111.64(18)
P9B Re3 P10A 70.0(2)
C44 Re3 P11A 101.6(3)
C39 Re3 P11A 77.7(3)
P10B Re3 P11A 65.8(2)
P12A Re3 P11A 90.14(17)
P9A Re3 P11A 158.57(18)
P11B Re3 P11A 30.21(16)
P9B Re3 P11A 157.1(2)
P10A Re3 P11A 89.73(16)
C44 Re3 P12B 100.5(3)
C39 Re3 P12B 79.7(2)
P10B Re3 P12B 160.7(2)
P12A Re3 P12B 25.61(14)
P9A Re3 P12B 68.3(2)
P11B Re3 P12B 89.44(19)
P9B Re3 P12B 89.9(2)
P10A Re3 P12B 158.52(17)
P11A Re3 P12B 108.14(17)
C43 Si3 C42 107.0(7)
C43 Si3 C41 108.6(6)
C42 Si3 C41 108.8(7)
C43 Si3 C40 109.7(5)
C42 Si3 C40 111.7(6)
C41 Si3 C40 110.9(5)
C40 C39 Re3 169.7(10)
C39 C40 Si3 170.8(11)
Si3 C41 H41A 109.5
Si3 C41 H41B 109.5
H41A C41 H41B 109.5
Si3 C41 H41C 109.5
H41A C41 H41C 109.5
H41B C41 H41C 109.5
Si3 C42 H42A 109.5
Si3 C42 H42B 109.5
H42A C42 H42B 109.5
Si3 C42 H42C 109.5
H42A C42 H42C 109.5
H42B C42 H42C 109.5
Si3 C43 H43A 109.5
Si3 C43 H43B 109.5
H43A C43 H43B 109.5
Si3 C43 H43C 109.5
H43A C43 H43C 109.5
H43B C43 H43C 109.5
C45 C44 Re3 175.5(9)
C44 C45 H45A 109.5
C44 C45 H45B 109.5
H45A C45 H45B 109.5
C44 C45 H45C 109.5
H45A C45 H45C 109.5
H45B C45 H45C 109.5
C46A P9A C47A 104.7(12)
C46A P9A C48A 92.4(12)
C47A P9A C48A 106.1(9)
C46A P9A Re3 123.0(12)
C47A P9A Re3 111.3(7)
C48A P9A Re3 116.9(8)
C50A P10A C49A 109.7(13)
C50A P10A C51A 89.1(10)
C49A P10A C51A 100.1(10)
C50A P10A Re3 116.7(10)
C49A P10A Re3 120.3(9)
C51A P10A Re3 115.5(7)
C53A P11A C52A 101.7(9)
C53A P11A C54A 100.8(10)
C52A P11A C54A 100.2(10)
C53A P11A Re3 116.9(7)
C52A P11A Re3 117.0(6)
C54A P11A Re3 117.3(7)
C57A P12A C56A 95.1(9)
C57A P12A C55A 103.0(9)
C56A P12A C55A 102.3(9)
C57A P12A Re3 120.1(7)
C56A P12A Re3 112.2(7)
C55A P12A Re3 120.0(7)
P9A C46A H46A 109.5
P9A C46A H46B 109.5
H46A C46A H46B 109.5
P9A C46A H46C 109.5
H46A C46A H46C 109.5
H46B C46A H46C 109.5
P9A C47A H47A 109.5
P9A C47A H47B 109.5
H47A C47A H47B 109.5
P9A C47A H47C 109.5
H47A C47A H47C 109.5
H47B C47A H47C 109.5
P9A C48A H48A 109.5
P9A C48A H48B 109.5
H48A C48A H48B 109.5
P9A C48A H48C 109.5
H48A C48A H48C 109.5
H48B C48A H48C 109.5
P10A C49A H49A 109.5
P10A C49A H49B 109.5
H49A C49A H49B 109.5
P10A C49A H49C 109.5
H49A C49A H49C 109.5
H49B C49A H49C 109.5
P10A C50A H50A 109.5
P10A C50A H50B 109.5
H50A C50A H50B 109.5
P10A C50A H50C 109.5
H50A C50A H50C 109.5
H50B C50A H50C 109.5
P10A C51A H51A 109.5
P10A C51A H51B 109.5
H51A C51A H51B 109.5
P10A C51A H51C 109.5
H51A C51A H51C 109.5
H51B C51A H51C 109.5
P11A C52A H52A 109.5
P11A C52A H52B 109.5
H52A C52A H52B 109.5
P11A C52A H52C 109.5
H52A C52A H52C 109.5
H52B C52A H52C 109.5
P11A C53A H53A 109.5
P11A C53A H53B 109.5
H53A C53A H53B 109.5
P11A C53A H53C 109.5
H53A C53A H53C 109.5
H53B C53A H53C 109.5
P11A C54A H54A 109.5
P11A C54A H54B 109.5
H54A C54A H54B 109.5
P11A C54A H54C 109.5
H54A C54A H54C 109.5
H54B C54A H54C 109.5
P12A C55A H55A 109.5
P12A C55A H55B 109.5
H55A C55A H55B 109.5
P12A C55A H55C 109.5
H55A C55A H55C 109.5
H55B C55A H55C 109.5
P12A C56A H56A 109.5
P12A C56A H56B 109.5
H56A C56A H56B 109.5
P12A C56A H56C 109.5
H56A C56A H56C 109.5
H56B C56A H56C 109.5
P12A C57A H57A 109.5
P12A C57A H57B 109.5
H57A C57A H57B 109.5
P12A C57A H57C 109.5
H57A C57A H57C 109.5
H57B C57A H57C 109.5
C47B P9B C46B 106.0(18)
C47B P9B C48B 96.8(12)
C46B P9B C48B 105.2(15)
C47B P9B Re3 116.8(9)
C46B P9B Re3 111.5(14)
C48B P9B Re3 118.9(10)
C50B P10B C49B 105.5(17)
C50B P10B C51B 93.5(14)
C49B P10B C51B 93.6(14)
C50B P10B Re3 122.6(14)
C49B P10B Re3 117.5(12)
C51B P10B Re3 118.3(10)
C53B P11B C54B 102.1(12)
C53B P11B C52B 103.0(11)
C54B P11B C52B 96.6(12)
C53B P11B Re3 120.7(9)
C54B P11B Re3 118.1(8)
C52B P11B Re3 112.8(8)
C57B P12B C56B 103.7(12)
C57B P12B C55B 94.5(11)
C56B P12B C55B 104.3(12)
C57B P12B Re3 117.3(8)
C56B P12B Re3 117.0(9)
C55B P12B Re3 116.9(9)
P9B C46B H46D 109.5
P9B C46B H46E 109.5
H46D C46B H46E 109.5
P9B C46B H46F 109.5
H46D C46B H46F 109.5
H46E C46B H46F 109.5
P9B C47B H47D 109.5
P9B C47B H47E 109.5
H47D C47B H47E 109.5
P9B C47B H47F 109.5
H47D C47B H47F 109.5
H47E C47B H47F 109.5
P9B C48B H48D 109.5
P9B C48B H48E 109.5
H48D C48B H48E 109.5
P9B C48B H48F 109.5
H48D C48B H48F 109.5
H48E C48B H48F 109.5
P10B C49B H49D 109.5
P10B C49B H49E 109.5
H49D C49B H49E 109.5
P10B C49B H49F 109.5
H49D C49B H49F 109.5
H49E C49B H49F 109.5
P10B C50B H50D 109.5
P10B C50B H50E 109.5
H50D C50B H50E 109.5
P10B C50B H50F 109.5
H50D C50B H50F 109.5
H50E C50B H50F 109.5
P10B C51B H51D 109.5
P10B C51B H51E 109.5
H51D C51B H51E 109.5
P10B C51B H51F 109.5
H51D C51B H51F 109.5
H51E C51B H51F 109.5
P11B C52B H52D 109.5
P11B C52B H52E 109.5
H52D C52B H52E 109.5
P11B C52B H52F 109.5
H52D C52B H52F 109.5
H52E C52B H52F 109.5
P11B C53B H53D 109.5
P11B C53B H53E 109.5
H53D C53B H53E 109.5
P11B C53B H53F 109.5
H53D C53B H53F 109.5
H53E C53B H53F 109.5
P11B C54B H54D 109.5
P11B C54B H54E 109.5
H54D C54B H54E 109.5
P11B C54B H54F 109.5
H54D C54B H54F 109.5
H54E C54B H54F 109.5
P12B C55B H55D 109.5
P12B C55B H55E 109.5
H55D C55B H55E 109.5
P12B C55B H55F 109.5
H55D C55B H55F 109.5
H55E C55B H55F 109.5
P12B C56B H56D 109.5
P12B C56B H56E 109.5
H56D C56B H56E 109.5
P12B C56B H56F 109.5
H56D C56B H56F 109.5
H56E C56B H56F 109.5
P12B C57B H57D 109.5
P12B C57B H57E 109.5
H57D C57B H57E 109.5
P12B C57B H57F 109.5
H57D C57B H57F 109.5
H57E C57B H57F 109.5
C63 Re4 C58 179.7(4)
C63 Re4 P13 85.1(3)
C58 Re4 P13 95.3(2)
C63 Re4 P16 101.1(3)
C58 Re4 P16 78.9(2)
P13 Re4 P16 91.21(9)
C63 Re4 P15 87.5(3)
C58 Re4 P15 92.1(2)
P13 Re4 P15 172.58(9)
P16 Re4 P15 90.60(9)
C63 Re4 P14 101.0(3)
C58 Re4 P14 78.9(2)
P13 Re4 P14 90.06(8)
P16 Re4 P14 157.83(8)
P15 Re4 P14 90.97(8)
C67 P13 C65 102.0(6)
C67 P13 C66 95.3(5)
C65 P13 C66 103.8(6)
C67 P13 Re4 117.1(4)
C65 P13 Re4 119.9(4)
C66 P13 Re4 115.1(4)
C70 P14 C69 102.0(5)
C70 P14 C68 96.8(4)
C69 P14 C68 101.9(5)
C70 P14 Re4 118.2(4)
C69 P14 Re4 116.6(4)
C68 P14 Re4 118.0(3)
C72 P15 C71 104.3(6)
C72 P15 C73 94.7(5)
C71 P15 C73 102.7(5)
C72 P15 Re4 115.0(4)
C71 P15 Re4 118.4(3)
C73 P15 Re4 118.3(4)
C76 P16 C75 102.8(5)
C76 P16 C74 103.2(5)
C75 P16 C74 97.2(5)
C76 P16 Re4 116.6(3)
C75 P16 Re4 117.3(3)
C74 P16 Re4 116.9(4)
C59 Si4 C62B 113.1(6)
C59 Si4 C60B 113.5(6)
C62B Si4 C60B 108.3(4)
C59 Si4 C60A 115.2(8)
C59 Si4 C61A 107.3(8)
C60A Si4 C61A 107.9(5)
C59 Si4 C62A 111.1(8)
C60A Si4 C62A 107.9(5)
C61A Si4 C62A 107.2(5)
C59 Si4 C61B 105.6(6)
C62B Si4 C61B 108.2(5)
C60B Si4 C61B 107.8(4)
C59 C58 Re4 176.7(9)
C58 C59 Si4 172.7(9)
Si4 C60A H60A 109.5
Si4 C60A H60B 109.5
H60A C60A H60B 109.5
Si4 C60A H60C 109.5
H60A C60A H60C 109.5
H60B C60A H60C 109.5
Si4 C61A H61A 109.5
Si4 C61A H61B 109.5
H61A C61A H61B 109.5
Si4 C61A H61C 109.5
H61A C61A H61C 109.5
H61B C61A H61C 109.5
Si4 C62A H62A 109.5
Si4 C62A H62B 109.5
H62A C62A H62B 109.5
Si4 C62A H62C 109.5
H62A C62A H62C 109.5
H62B C62A H62C 109.5
Si4 C60B H60D 109.5
Si4 C60B H60E 109.5
H60D C60B H60E 109.5
Si4 C60B H60F 109.5
H60D C60B H60F 109.5
H60E C60B H60F 109.5
Si4 C61B H61D 109.5
Si4 C61B H61E 109.5
H61D C61B H61E 109.5
Si4 C61B H61F 109.5
H61D C61B H61F 109.5
H61E C61B H61F 109.5
Si4 C62B H62D 109.5
Si4 C62B H62E 109.5
H62D C62B H62E 109.5
Si4 C62B H62F 109.5
H62D C62B H62F 109.5
H62E C62B H62F 109.5
C64 C63 Re4 178.2(9)
C63 C64 H64A 109.5
C63 C64 H64B 109.5
H64A C64 H64B 109.5
C63 C64 H64C 109.5
H64A C64 H64C 109.5
H64B C64 H64C 109.5
P13 C65 H65A 109.5
P13 C65 H65B 109.5
H65A C65 H65B 109.5
P13 C65 H65C 109.5
H65A C65 H65C 109.5
H65B C65 H65C 109.5
P13 C66 H66A 109.5
P13 C66 H66B 109.5
H66A C66 H66B 109.5
P13 C66 H66C 109.5
H66A C66 H66C 109.5
H66B C66 H66C 109.5
P13 C67 H67A 109.5
P13 C67 H67B 109.5
H67A C67 H67B 109.5
P13 C67 H67C 109.5
H67A C67 H67C 109.5
H67B C67 H67C 109.5
P14 C68 H68A 109.5
P14 C68 H68B 109.5
H68A C68 H68B 109.5
P14 C68 H68C 109.5
H68A C68 H68C 109.5
H68B C68 H68C 109.5
P14 C69 H69A 109.5
P14 C69 H69B 109.5
H69A C69 H69B 109.5
P14 C69 H69C 109.5
H69A C69 H69C 109.5
H69B C69 H69C 109.5
P14 C70 H70A 109.5
P14 C70 H70B 109.5
H70A C70 H70B 109.5
P14 C70 H70C 109.5
H70A C70 H70C 109.5
H70B C70 H70C 109.5
P15 C71 H71A 109.5
P15 C71 H71B 109.5
H71A C71 H71B 109.5
P15 C71 H71C 109.5
H71A C71 H71C 109.5
H71B C71 H71C 109.5
P15 C72 H72A 109.5
P15 C72 H72B 109.5
H72A C72 H72B 109.5
P15 C72 H72C 109.5
H72A C72 H72C 109.5
H72B C72 H72C 109.5
P15 C73 H73A 109.5
P15 C73 H73B 109.5
H73A C73 H73B 109.5
P15 C73 H73C 109.5
H73A C73 H73C 109.5
H73B C73 H73C 109.5
P16 C74 H74A 109.5
P16 C74 H74B 109.5
H74A C74 H74B 109.5
P16 C74 H74C 109.5
H74A C74 H74C 109.5
H74B C74 H74C 109.5
P16 C75 H75A 109.5
P16 C75 H75B 109.5
H75A C75 H75B 109.5
P16 C75 H75C 109.5
H75A C75 H75C 109.5
H75B C75 H75C 109.5
P16 C76 H76A 109.5
P16 C76 H76B 109.5
H76A C76 H76B 109.5
P16 C76 H76C 109.5
H76A C76 H76C 109.5
H76B C76 H76C 109.5
F5 P17 F6 90.6(4)
F5 P17 F3 88.9(3)
F6 P17 F3 179.5(4)
F5 P17 F2 178.9(4)
F6 P17 F2 90.3(4)
F3 P17 F2 90.2(4)
F5 P17 F1 91.1(3)
F6 P17 F1 89.6(3)
F3 P17 F1 90.5(3)
F2 P17 F1 88.5(3)
F5 P17 F4 89.7(3)
F6 P17 F4 90.1(3)
F3 P17 F4 89.8(3)
F2 P17 F4 90.7(3)
F1 P17 F4 179.2(3)
F8 P18 F7 93.6(6)
F8 P18 F12 98.4(6)
F7 P18 F12 90.1(5)
F8 P18 F10 92.7(5)
F7 P18 F10 172.4(6)
F12 P18 F10 93.2(5)
F8 P18 F9 89.0(6)
F7 P18 F9 89.6(5)
F12 P18 F9 172.6(6)
F10 P18 F9 86.4(5)
F8 P18 F11 177.0(5)
F7 P18 F11 87.7(5)
F12 P18 F11 84.4(5)
F10 P18 F11 85.8(5)
F9 P18 F11 88.3(5)
F16 P19 F15 90.7(6)
F16 P19 F17 87.6(6)
F15 P19 F17 87.3(6)
F16 P19 F14 173.8(8)
F15 P19 F14 85.0(6)
F17 P19 F14 96.6(6)
F16 P19 F13 89.3(6)
F15 P19 F13 178.7(6)
F17 P19 F13 94.0(6)
F14 P19 F13 94.9(6)
F16 P19 F18 90.1(6)
F15 P19 F18 93.8(6)
F17 P19 F18 177.5(6)
F14 P19 F18 85.7(6)
F13 P19 F18 84.9(5)
F20 P20 F19 88.7(6)
F20 P20 F23 173.8(6)
F19 P20 F23 97.4(6)
F20 P20 F24 88.1(5)
F19 P20 F24 92.8(4)
F23 P20 F24 92.6(5)
F20 P20 F21 93.6(5)
F19 P20 F21 88.3(4)
F23 P20 F21 85.6(5)
F24 P20 F21 178.0(5)
F20 P20 F22 90.1(6)
F19 P20 F22 178.5(6)
F23 P20 F22 83.8(5)
F24 P20 F22 88.2(4)
F21 P20 F22 90.8(4)

loop_
_geom_bond_atom_site_label_1
_geom_bond_atom_site_label_2
_geom_bond_distance
Re1 C6 1.861(8)
Re1 C1 2.163(7)
Re1 P2 2.412(2)
Re1 P3 2.424(2)
Re1 P1 2.427(2)
Re1 P4 2.447(2)
P1 C8 1.805(9)
P1 C9 1.825(9)
P1 C10 1.861(10)
P2 C13 1.796(9)
P2 C11 1.820(10)
P2 C12 1.824(9)
P3 C16 1.796(9)
P3 C15 1.829(9)
P3 C14 1.832(9)
P4 C19 1.783(10)
P4 C18 1.809(10)
P4 C17 1.856(10)
Si1 C2 1.826(7)
Si1 C3B 1.859(8)
Si1 C5B 1.861(8)
Si1 C4A 1.861(8)
Si1 C4B 1.861(8)
Si1 C5A 1.861(8)
Si1 C3A 1.863(8)
C1 C2 1.196(9)
C3A H3A1 0.9600
C3A H3A2 0.9600
C3A H3A3 0.9600
C4A H4A1 0.9600
C4A H4A2 0.9600
C4A H4A3 0.9600
C5A H5A1 0.9600
C5A H5A2 0.9600
C5A H5A3 0.9600
C3B H3B1 0.9600
C3B H3B2 0.9600
C3B H3B3 0.9600
C4B H4B1 0.9600
C4B H4B2 0.9600
C4B H4B3 0.9600
C5B H5B1 0.9600
C5B H5B2 0.9600
C5B H5B3 0.9600
C6 C7 1.420(12)
C7 H7A 0.9600
C7 H7B 0.9600
C7 H7C 0.9600
C8 H8A 0.9600
C8 H8B 0.9600
C8 H8C 0.9600
C9 H9A 0.9600
C9 H9B 0.9600
C9 H9C 0.9600
C10 H10A 0.9600
C10 H10B 0.9600
C10 H10C 0.9600
C11 H11A 0.9600
C11 H11B 0.9600
C11 H11C 0.9600
C12 H12A 0.9600
C12 H12B 0.9600
C12 H12C 0.9600
C13 H13A 0.9600
C13 H13B 0.9600
C13 H13C 0.9600
C14 H14A 0.9600
C14 H14B 0.9600
C14 H14C 0.9600
C15 H15A 0.9600
C15 H15B 0.9600
C15 H15C 0.9600
C16 H16A 0.9600
C16 H16B 0.9600
C16 H16C 0.9600
C17 H17A 0.9600
C17 H17B 0.9600
C17 H17C 0.9600
C18 H18A 0.9600
C18 H18B 0.9600
C18 H18C 0.9600
C19 H19A 0.9600
C19 H19B 0.9600
C19 H19C 0.9600
Re2 C25 1.821(9)
Re2 C20 2.151(9)
Re2 P8 2.417(3)
Re2 P6 2.420(3)
Re2 P5 2.425(2)
Re2 P7 2.425(2)
P5 C28 1.776(11)
P5 C27 1.796(9)
P5 C29 1.829(9)
P6 C31 1.825(10)
P6 C30 1.867(11)
P6 C32 1.875(11)
P7 C34 1.811(9)
P7 C33 1.835(10)
P7 C35 1.866(11)
P8 C36 1.804(9)
P8 C37 1.808(9)
P8 C38 1.829(10)
Si2 C21 1.837(10)
Si2 C22 1.839(11)
Si2 C23 1.847(11)
Si2 C24 1.866(11)
C20 C21 1.212(12)
C22 H22A 0.9600
C22 H22B 0.9600
C22 H22C 0.9600
C23 H23A 0.9600
C23 H23B 0.9600
C23 H23C 0.9600
C24 H24A 0.9600
C24 H24B 0.9600
C24 H24C 0.9600
C25 C26 1.421(12)
C26 H26A 0.9600
C26 H26B 0.9600
C26 H26C 0.9600
C27 H27A 0.9600
C27 H27B 0.9600
C27 H27C 0.9600
C28 H28A 0.9600
C28 H28B 0.9600
C28 H28C 0.9600
C29 H29A 0.9600
C29 H29B 0.9600
C29 H29C 0.9600
C30 H30A 0.9600
C30 H30B 0.9600
C30 H30C 0.9600
C31 H31A 0.9600
C31 H31B 0.9600
C31 H31C 0.9600
C32 H32A 0.9600
C32 H32B 0.9600
C32 H32C 0.9600
C33 H33A 0.9600
C33 H33B 0.9600
C33 H33C 0.9600
C34 H34A 0.9600
C34 H34B 0.9600
C34 H34C 0.9600
C35 H35A 0.9600
C35 H35B 0.9600
C35 H35C 0.9600
C36 H36A 0.9600
C36 H36B 0.9600
C36 H36C 0.9600
C37 H37A 0.9600
C37 H37B 0.9600
C37 H37C 0.9600
C38 H38A 0.9600
C38 H38B 0.9600
C38 H38C 0.9600
Re3 C44 1.799(9)
Re3 C39 2.261(9)
Re3 P10B 2.396(5)
Re3 P12A 2.404(4)
Re3 P9A 2.419(4)
Re3 P11B 2.421(5)
Re3 P9B 2.439(6)
Re3 P10A 2.449(4)
Re3 P11A 2.454(4)
Re3 P12B 2.467(5)
Si3 C43 1.853(11)
Si3 C42 1.873(12)
Si3 C41 1.875(11)
Si3 C40 1.886(10)
C39 C40 1.077(11)
C41 H41A 0.9600
C41 H41B 0.9600
C41 H41C 0.9600
C42 H42A 0.9600
C42 H42B 0.9600
C42 H42C 0.9600
C43 H43A 0.9600
C43 H43B 0.9600
C43 H43C 0.9600
C44 C45 1.466(14)
C45 H45A 0.9600
C45 H45B 0.9600
C45 H45C 0.9600
P9A C46A 1.812(6)
P9A C47A 1.818(6)
P9A C48A 1.819(6)
P10A C50A 1.809(6)
P10A C49A 1.810(6)
P10A C51A 1.817(6)
P11A C53A 1.813(6)
P11A C52A 1.815(6)
P11A C54A 1.817(6)
P12A C57A 1.812(6)
P12A C56A 1.819(6)
P12A C55A 1.821(6)
C46A H46A 0.9600
C46A H46B 0.9600
C46A H46C 0.9600
C47A H47A 0.9600
C47A H47B 0.9600
C47A H47C 0.9600
C48A H48A 0.9600
C48A H48B 0.9600
C48A H48C 0.9600
C49A H49A 0.9600
C49A H49B 0.9600
C49A H49C 0.9600
C50A H50A 0.9600
C50A H50B 0.9600
C50A H50C 0.9600
C51A H51A 0.9600
C51A H51B 0.9600
C51A H51C 0.9600
C52A H52A 0.9600
C52A H52B 0.9600
C52A H52C 0.9600
C53A H53A 0.9600
C53A H53B 0.9600
C53A H53C 0.9600
C54A H54A 0.9600
C54A H54B 0.9600
C54A H54C 0.9600
C55A H55A 0.9600
C55A H55B 0.9600
C55A H55C 0.9600
C56A H56A 0.9600
C56A H56B 0.9600
C56A H56C 0.9600
C57A H57A 0.9600
C57A H57B 0.9600
C57A H57C 0.9600
P9B C47B 1.815(6)
P9B C46B 1.815(6)
P9B C48B 1.817(6)
P10B C50B 1.809(6)
P10B C49B 1.812(6)
P10B C51B 1.816(6)
P11B C53B 1.812(6)
P11B C54B 1.815(6)
P11B C52B 1.817(6)
P12B C57B 1.816(6)
P12B C56B 1.817(6)
P12B C55B 1.818(6)
C46B H46D 0.9600
C46B H46E 0.9600
C46B H46F 0.9600
C47B H47D 0.9600
C47B H47E 0.9600
C47B H47F 0.9600
C48B H48D 0.9600
C48B H48E 0.9600
C48B H48F 0.9600
C49B H49D 0.9600
C49B H49E 0.9600
C49B H49F 0.9600
C50B H50D 0.9600
C50B H50E 0.9600
C50B H50F 0.9600
C51B H51D 0.9600
C51B H51E 0.9600
C51B H51F 0.9600
C52B H52D 0.9600
C52B H52E 0.9600
C52B H52F 0.9600
C53B H53D 0.9600
C53B H53E 0.9600
C53B H53F 0.9600
C54B H54D 0.9600
C54B H54E 0.9600
C54B H54F 0.9600
C55B H55D 0.9600
C55B H55E 0.9600
C55B H55F 0.9600
C56B H56D 0.9600
C56B H56E 0.9600
C56B H56F 0.9600
C57B H57D 0.9600
C57B H57E 0.9600
C57B H57F 0.9600
Re4 C63 1.803(8)
Re4 C58 2.192(8)
Re4 P13 2.413(2)
Re4 P16 2.420(2)
Re4 P15 2.422(2)
Re4 P14 2.445(2)
P13 C67 1.810(10)
P13 C65 1.819(11)
P13 C66 1.864(10)
P14 C70 1.779(10)
P14 C69 1.828(10)
P14 C68 1.835(9)
P15 C72 1.806(11)
P15 C71 1.822(10)
P15 C73 1.854(9)
P16 C76 1.790(8)
P16 C75 1.792(9)
P16 C74 1.822(10)
Si4 C59 1.794(10)
Si4 C62B 1.831(9)
Si4 C60B 1.831(12)
Si4 C60A 1.832(9)
Si4 C61A 1.837(9)
Si4 C62A 1.838(10)
Si4 C61B 1.838(9)
C58 C59 1.175(11)
C60A H60A 0.9600
C60A H60B 0.9600
C60A H60C 0.9600
C61A H61A 0.9600
C61A H61B 0.9600
C61A H61C 0.9600
C62A H62A 0.9600
C62A H62B 0.9600
C62A H62C 0.9600
C60B H60D 0.9600
C60B H60E 0.9600
C60B H60F 0.9600
C61B H61D 0.9600
C61B H61E 0.9600
C61B H61F 0.9600
C62B H62D 0.9600
C62B H62E 0.9600
C62B H62F 0.9600
C63 C64 1.476(13)
C64 H64A 0.9600
C64 H64B 0.9600
C64 H64C 0.9600
C65 H65A 0.9600
C65 H65B 0.9600
C65 H65C 0.9600
C66 H66A 0.9600
C66 H66B 0.9600
C66 H66C 0.9600
C67 H67A 0.9600
C67 H67B 0.9600
C67 H67C 0.9600
C68 H68A 0.9600
C68 H68B 0.9600
C68 H68C 0.9600
C69 H69A 0.9600
C69 H69B 0.9600
C69 H69C 0.9600
C70 H70A 0.9600
C70 H70B 0.9600
C70 H70C 0.9600
C71 H71A 0.9600
C71 H71B 0.9600
C71 H71C 0.9600
C72 H72A 0.9600
C72 H72B 0.9600
C72 H72C 0.9600
C73 H73A 0.9600
C73 H73B 0.9600
C73 H73C 0.9600
C74 H74A 0.9600
C74 H74B 0.9600
C74 H74C 0.9600
C75 H75A 0.9600
C75 H75B 0.9600
C75 H75C 0.9600
C76 H76A 0.9600
C76 H76B 0.9600
C76 H76C 0.9600
P17 F5 1.566(6)
P17 F6 1.573(6)
P17 F3 1.581(6)
P17 F2 1.587(6)
P17 F1 1.590(5)
P17 F4 1.595(5)
P18 F8 1.482(8)
P18 F7 1.500(7)
P18 F12 1.527(7)
P18 F10 1.576(7)
P18 F9 1.593(8)
P18 F11 1.636(8)
P19 F16 1.482(9)
P19 F15 1.497(7)
P19 F17 1.504(8)
P19 F14 1.517(8)
P19 F13 1.533(7)
P19 F18 1.547(8)
P20 F20 1.501(8)
P20 F19 1.517(7)
P20 F23 1.540(9)
P20 F24 1.561(7)
P20 F21 1.569(7)
P20 F22 1.593(7)
